data_7135322
loop_
_publ_author_name
'Dey Biswas, Doyel'
'Das, Soumadip'
'Pal, Debraj'
'Sen Gupta, Sayam'

_publ_section_title
;
 Enantioselective C-H Bond Oxidation using Bio-Inspired Chiral Fe-TAML
 Catalyst
;
_journal_name_full 'Chemical Communications'
_journal_paper_doi 10.1039/D5CC06607G
_journal_year 2026
_chemical_absolute_configuration unk
_chemical_formula_moiety 'C27 H23 Cl Fe N5 O4, 2(C8 H20 N)'
_chemical_formula_sum 'C43 H63 Cl Fe N7 O4'
_chemical_formula_weight 833.30
_chemical_name_common (R,R)-1
_chemical_name_systematic (R,R)-[(Ph,Me)-FebTAML][Cl]
_space_group_crystal_system triclinic
_space_group_IT_number 1
_space_group_name_Hall 'P 1'
_space_group_name_H-M_alt 'P 1'
_atom_sites_solution_hydrogens geom
_atom_sites_solution_primary iterative
_audit_creation_date 2025-03-26
_audit_creation_method
;
Olex2 1.5
(compiled 2025.03.04 svn.red2d20d0 for OlexSys, GUI svn.r7188)
;
_audit_update_record
;
2025-09-25 deposited with the CCDC.	2025-12-09 downloaded from the CCDC.
;
_cell_angle_alpha 88.500(2)
_cell_angle_beta 81.057(2)
_cell_angle_gamma 88.7800(10)
_cell_formula_units_Z 2
_cell_length_a 9.0356(2)
_cell_length_b 13.1688(2)
_cell_length_c 17.9549(3)
_cell_measurement_reflns_used 25744
_cell_measurement_temperature 99.98(18)
_cell_measurement_theta_max 67.9850
_cell_measurement_theta_min 2.4880
_cell_volume 2109.40(7)
_computing_cell_refinement 'CrysAlisPro 1.171.41.115a (Rigaku OD, 2021)'
_computing_data_collection 'CrysAlisPro 1.171.41.115a (Rigaku OD, 2021)'
_computing_data_reduction 'CrysAlisPro 1.171.41.115a (Rigaku OD, 2021)'
_computing_molecular_graphics 'Olex2 1.5 (Dolomanov et al., 2009)'
_computing_publication_material 'Olex2 1.5 (Dolomanov et al., 2009)'
_computing_structure_refinement 'SHELXL 2018/3 (Sheldrick, 2015)'
_computing_structure_solution 'olex2.solve 1.5 (Bourhis et al., 2015)'
_diffrn_ambient_environment N~2~
_diffrn_ambient_temperature 99.98(18)
_diffrn_detector 'Hybrid Pixel Array Detector'
_diffrn_detector_area_resol_mean 10.0000
_diffrn_detector_type HyPix3000
_diffrn_measured_fraction_theta_full 0.997
_diffrn_measured_fraction_theta_max 0.991
_diffrn_measurement_details
;
List of Runs (angles in degrees, time in seconds):

  # Type    Start    End  Width  t~exp~   \w     \q     \k     \f   Frames
#--------------------------------------------------------------------------
  1  \w   -102.00 -23.00   0.50    0.32    --  -40.58 146.00 -79.00  158
  2  \w    -87.00 -12.00   0.50    0.32    --  -40.58 125.00 114.00  150
  3  \w   -109.00 -58.00   0.50    0.32    --  -40.58-146.00-129.00  102
  4  \w     34.00  89.00   0.50    0.32    --   40.58-125.00  36.00  110
  5  \w     45.00 105.00   0.50    0.32    --   40.58-146.00-129.00  120
  6  \w   -147.00 -73.00   0.50    1.29    --  -82.50-125.00  36.00  148
  7  \w   -151.00 -58.00   0.50    1.29    --  -82.50-146.00-129.00  186
  8  \w    -87.00 -18.00   0.50    1.29    --  -82.50 125.00 114.00  138
  9  \w     80.00 165.00   0.50    1.29    --   96.35 146.00 -79.00  170
 10  \w     94.00 161.00   0.50    1.29    --   96.35 125.00 114.00  134
 11  \w     34.00 112.00   0.50    1.29    --   96.35-125.00  36.00  156
 12  \w     45.00 128.00   0.50    1.29    --   96.35-146.00-129.00  166
 13  \w    -31.00  30.00   0.50    0.32    --  -40.58  25.00-150.00  122
 14  \w   -107.00 -21.00   0.50    0.32    --  -40.58 -50.00-150.00  172
 15  \w   -111.00 -26.00   0.50    0.32    --  -40.58 -25.00  90.00  170
 16  \w   -107.00 -25.00   0.50    0.32    --  -40.58 -38.00-120.00  164
 17  \w    -67.00  28.00   0.50    0.32    --  -40.58  77.00  60.00  190
 18  \w    -26.00  57.00   0.50    0.32    --   40.58 -50.00 150.00  166
 19  \w    -25.00  43.00   0.50    0.32    --   40.58 -38.00  30.00  136
 20  \w     25.00 107.00   0.50    0.32    --   40.58  38.00  90.00  164
 21  \w      8.00  42.00   0.50    0.32    --   40.58  92.00 -89.22   68
 22  \w    -29.00  31.00   0.50    0.32    --   40.58 -25.00 -90.00  120
 23  \w     10.00  43.00   0.50    0.32    --   40.58  88.00-166.75   66
 24  \w   -150.00 -69.00   0.50    1.29    --  -82.50 -33.00-150.00  162
 25  \w    -47.00 -15.00   0.50    1.29    --  -82.50  42.00-120.00   64
 26  \w    -47.00 -15.00   0.50    1.29    --  -82.50  42.00   0.00   64
 27  \w    -47.00 -15.00   0.50    1.29    --  -82.50  42.00-180.00   64
 28  \w    -47.00 -15.00   0.50    1.29    --  -82.50  42.00 -30.00   64
 29  \w   -151.00 -61.00   0.50    1.29    --  -82.50 -59.00 -90.00  180
 30  \w   -102.00 -23.00   0.50    1.29    --  -82.50 146.00 -79.00  158
 31  \w    -57.00 -16.00   0.50    1.29    --  -82.50  50.00 150.00   82
 32  \w   -150.00 -69.00   0.50    1.29    --  -82.50 -33.00 -30.00  162
 33  \w     83.00 164.00   0.50    1.29    --   96.35  33.00  90.00  162
 34  \w     23.00 106.00   0.50    1.29    --   96.35 -96.00 150.00  166
 35  \w     83.00 164.00   0.50    1.29    --   96.35  33.00 120.00  162
 36  \w     23.00 106.00   0.50    1.29    --   96.35 -96.00  30.00  166
 37  \w     33.00 110.00   0.50    1.29    --   96.35-117.00 -30.00  154
 38  \w     33.00 110.00   0.50    1.29    --   96.35-117.00  90.00  154
 39  \w     44.00 127.00   0.50    1.29    --   96.35-145.00 -30.00  166
 40  \w     72.00 164.00   0.50    1.29    --   96.35  68.00  30.00  184
 41  \w     30.00  57.00   0.50    1.29    --   96.35 -50.00 150.00   54
 42  \w     99.00 160.00   0.50    1.29    --   96.35 117.00 150.00  122
 43  \w     83.00 164.00   0.50    1.29    --   96.35  33.00-180.00  162
 44  \w     28.00  68.00   0.50    1.29    --   96.35 -59.00 -90.00   80
 45  \w    105.00 170.00   0.50    1.29    --   96.35  96.00   0.00  130
 46  \w     44.00 127.00   0.50    1.29    --   96.35-145.00  30.00  166
 47  \w     29.00  83.00   0.50    1.29    --   96.35 -68.00 150.00  108
 48  \w     83.00 164.00   0.50    1.29    --   96.35  33.00-120.00  162
 49  \w     28.00  68.00   0.50    1.29    --   96.35 -59.00  90.00   80
 50  \w     28.00 105.00   0.50    1.29    --   96.35 -77.00-150.00  154
 51  \w     23.00 106.00   0.50    1.29    --   96.35 -96.00-150.00  166
 52  \w     28.00  68.00   0.50    1.29    --   96.35 -59.00  60.00   80
 53  \w     33.00 110.00   0.50    1.29    --   96.35-117.00  30.00  154
 54  \w     28.00 105.00   0.50    1.29    --   96.35 -77.00  60.00  154
 55  \w     83.00 164.00   0.50    1.29    --   96.35  33.00 -30.00  162
 56  \w     33.00 110.00   0.50    1.29    --   96.35-117.00 120.00  154
 57  \w     29.00  83.00   0.50    1.29    --   96.35 -68.00-120.00  108
 58  \w   -109.00 -14.00   0.50    0.32    --  -40.58 -77.00 -60.00  190
 59  \w   -109.00 -14.00   0.50    0.32    --  -40.58 -77.00  30.00  190
 60  \w    -78.00   4.00   0.50    0.32    --  -40.58 104.00-150.00  164
 61  \w   -109.00 -14.00   0.50    0.32    --  -40.58 -77.00 120.00  190
 62  \w   -109.00 -14.00   0.50    0.32    --  -40.58 -77.00 -30.00  190
 63  \w   -109.00 -14.00   0.50    0.32    --  -40.58 -77.00  60.00  190
 64  \w   -109.00 -14.00   0.50    0.32    --  -40.58 -77.00 -90.00  190
 65  \w   -109.00 -14.00   0.50    0.32    --  -40.58 -77.00-180.00  190
 66  \w     10.00  43.00   0.50    0.32    --   40.58  87.00 -97.24   66
 67  \w     14.00 109.00   0.50    0.32    --   40.58  77.00   0.00  190
 68  \w    -29.00  31.00   0.50    0.32    --   40.58 -25.00-180.00  120
 69  \w     12.00  43.00   0.50    0.32    --   40.58  83.00-155.58   62
 70  \w     11.00  43.00   0.50    0.32    --   40.58  86.00 159.19   64
 71  \w     25.00 107.00   0.50    0.32    --   40.58  38.00-120.00  164
 72  \w     18.00 108.00   0.50    0.32    --   40.58  64.00 120.00  180
 73  \w      9.00  42.00   0.50    0.32    --   40.58  91.00 124.55   66
 74  \w     10.00  43.00   0.50    0.32    --   40.58  87.00  45.43   66
;
_diffrn_measurement_device 'four-circle diffractometer'
_diffrn_measurement_device_type 'XtaLAB Synergy, Dualflex, HyPix3000'
_diffrn_measurement_method '\w scans'
_diffrn_orient_matrix_type 'CrysAlisPro convention (1999,Acta A55,543-557)'
_diffrn_orient_matrix_UB_11 -0.1268883000
_diffrn_orient_matrix_UB_12 -0.0766859000
_diffrn_orient_matrix_UB_13 0.0213023000
_diffrn_orient_matrix_UB_21 -0.0045224000
_diffrn_orient_matrix_UB_22 0.0232349000
_diffrn_orient_matrix_UB_23 0.0839790000
_diffrn_orient_matrix_UB_31 -0.1169533000
_diffrn_orient_matrix_UB_32 0.0853148000
_diffrn_orient_matrix_UB_33 -0.0064839000
_diffrn_radiation_monochromator mirror
_diffrn_radiation_probe x-ray
_diffrn_radiation_type 'Cu K\a'
_diffrn_radiation_wavelength 1.54184
_diffrn_reflns_av_R_equivalents 0.0462
_diffrn_reflns_av_unetI/netI 0.0428
_diffrn_reflns_Laue_measured_fraction_full 0.997
_diffrn_reflns_Laue_measured_fraction_max 0.991
_diffrn_reflns_limit_h_max 10
_diffrn_reflns_limit_h_min -10
_diffrn_reflns_limit_k_max 15
_diffrn_reflns_limit_k_min -14
_diffrn_reflns_limit_l_max 21
_diffrn_reflns_limit_l_min -21
_diffrn_reflns_number 38828
_diffrn_reflns_point_group_measured_fraction_full 0.789
_diffrn_reflns_point_group_measured_fraction_max 0.783
_diffrn_reflns_theta_full 67.684
_diffrn_reflns_theta_max 68.289
_diffrn_reflns_theta_min 2.492
_diffrn_source 'micro-focus sealed X-ray tube'
_diffrn_source_type 'PhotonJet (Cu) X-ray Source'
_exptl_absorpt_coefficient_mu 3.847
_exptl_absorpt_correction_T_max 1.00000
_exptl_absorpt_correction_T_min 0.32826
_exptl_absorpt_correction_type multi-scan
_exptl_absorpt_process_details
;
CrysAlisPro 1.171.41.115a (Rigaku Oxford Diffraction, 2021)
Empirical absorption correction using spherical harmonics,
implemented in SCALE3 ABSPACK scaling algorithm.
;
_exptl_crystal_colour deep
_exptl_crystal_density_diffrn 1.312
_exptl_crystal_density_method not
_exptl_crystal_description block
_exptl_crystal_F_000 890
_exptl_crystal_size_max 0.3
_exptl_crystal_size_mid 0.2
_exptl_crystal_size_min 0.1
_exptl_transmission_factor_max 0.912
_exptl_transmission_factor_min 0.725
_refine_diff_density_max 1.701
_refine_diff_density_min -0.576
_refine_diff_density_rms 0.124
_refine_ls_abs_structure_details
;
 Flack x determined using 3851 quotients [(I+)-(I-)]/[(I+)+(I-)]
 (Parsons, Flack and Wagner, Acta Cryst. B69 (2013) 249-259).
;
_refine_ls_abs_structure_Flack 0.004(4)
_refine_ls_extinction_method none
_refine_ls_goodness_of_fit_ref 1.058
_refine_ls_hydrogen_treatment constr
_refine_ls_matrix_type full
_refine_ls_number_parameters 1031
_refine_ls_number_reflns 12102
_refine_ls_number_restraints 3
_refine_ls_restrained_S_all 1.058
_refine_ls_R_factor_all 0.0641
_refine_ls_R_factor_gt 0.0622
_refine_ls_shift/su_max 0.000
_refine_ls_shift/su_mean 0.000
_refine_ls_structure_factor_coef Fsqd
_refine_ls_weighting_details 'w=1/[\s^2^(Fo^2^)+(0.1224P)^2^+8.0509P] where P=(Fo^2^+2Fc^2^)/3'
_refine_ls_weighting_scheme calc
_refine_ls_wR_factor_gt 0.2051
_refine_ls_wR_factor_ref 0.2064
_reflns_Friedel_coverage 0.580
_reflns_Friedel_fraction_full 0.581
_reflns_Friedel_fraction_max 0.575
_reflns_number_gt 11549
_reflns_number_total 12102
_reflns_threshold_expression 'I > 2\s(I)'
_cod_data_source_file d5cc06607g2.cif
_cod_data_source_block ddb_cat2_reduced
_cod_database_code 7135322
_shelx_shelxl_version_number 2018/3
_chemical_oxdiff_formula 'H N O C Fe Cl'
_chemical_oxdiff_usercomment '100 K'
_shelx_space_group_comment
;
The symmetry employed for this shelxl refinement is uniquely defined
by the following loop, which should always be used as a source of
symmetry information in preference to the above space-group names.
They are only intended as comments.
;
_shelx_estimated_absorpt_t_max 1.000
_shelx_estimated_absorpt_t_min 0.365
_olex2_refinement_description
;
1. Fixed Uiso
 At 1.2 times of:
  All C(H) groups, All C(H,H) groups
 At 1.5 times of:
  All C(H,H,H) groups
2.a Secondary CH2 refined with riding coordinates:
 C79(H79A,H79B), C87(H87A,H87B), C81(H81A,H81B), C96(H96A,H96B), C93(H93A,
 H93B), C83(H83A,H83B), C109(H10K,H10L), C84(H84A,H84B), C102(H10D,H10E),
 C100(H10F,H10G), C107(H10M,H10N), C91(H91A,H91B), C98(H98A,H98B), C89(H89A,
 H89B), C105(H10R,H10S), C111(H11M,H11N)
2.b Aromatic/amide H refined with riding coordinates:
 C31(H31), C4(H4), C24(H24), C6(H6), C51(H51), C5(H5), C55(H55), C28(H28),
 C25(H25), C33(H33), C13(H13), C40(H40), C27(H27), C32(H32), C26(H26), C52(H52),
  C53(H53), C7(H7), C42(H42), C14(H14), C41(H41), C54(H54), C17(H17), C44(H44),
 C15(H15), C43(H43), C34(H34), C16(H16)
2.c Idealised Me refined as rotating group:
 C11(H11A,H11B,H11C), C46(H46A,H46B,H46C), C22(H22A,H22B,H22C), C82(H82A,H82B,
 H82C), C97(H97A,H97B,H97C), C110(H11G,H11H,H11I), C103(H10A,H10B,H10C),
 C19(H19A,H19B,H19C), C80(H80A,H80B,H80C), C49(H49A,H49B,H49C), C90(H90A,H90B,
 H90C), C101(H10H,H10I,H10J), C108(H10O,H10P,H10Q), C99(H99A,H99B,H99C),
 C85(H85A,H85B,H85C), C88(H88A,H88B,H88C), C94(H94A,H94B,H94C), C113(H11D,H11E,
 H11F), C38(H38A,H38B,H38C), C112(H11J,H11K,H11L), C92(H92A,H92B,H92C),
 C106(H10T,H10U,H10V)
;
_olex2_submission_special_instructions 'No special instructions were received'
_oxdiff_exptl_absorpt_empirical_details
;
Empirical correction (ABSPACK) includes:
- Absorption correction using spherical harmonics
- Frame scaling
;
_oxdiff_exptl_absorpt_empirical_full_max 2.061
_oxdiff_exptl_absorpt_empirical_full_min 0.625

loop_
_space_group_symop_operation_xyz
'x, y, z'

loop_
_atom_site_label
_atom_site_type_symbol
_atom_site_fract_x
_atom_site_fract_y
_atom_site_fract_z
_atom_site_U_iso_or_equiv
_atom_site_adp_type
_atom_site_occupancy
_atom_site_site_symmetry_order
_atom_site_calc_flag
_atom_site_refinement_flags_posn
_atom_site_refinement_flags_adp
_atom_site_refinement_flags_occupancy
_atom_site_disorder_assembly
_atom_site_disorder_group
Fe1 Fe 0.76370(12) 0.83802(9) 0.28309(7) 0.0147(3) Uani 1 1 d . . . . .
Fe2 Fe 0.24003(12) 0.35583(9) 0.71808(7) 0.0148(3) Uani 1 1 d . . . . .
Cl76 Cl -0.0224(2) 0.34164(16) 0.72321(11) 0.0211(5) Uani 1 1 d . . . . .
Cl75 Cl 1.0271(2) 0.81808(16) 0.27954(12) 0.0209(5) Uani 1 1 d . . . . .
O73 O 0.2729(7) 0.1740(5) 0.9000(3) 0.0200(13) Uani 1 1 d . . . . .
O74 O 0.3542(8) 0.0952(5) 0.6160(4) 0.0251(15) Uani 1 1 d . . . . .
O69 O 0.7360(7) 0.6669(5) 0.1020(3) 0.0204(13) Uani 1 1 d . . . . .
O72 O 0.2661(7) 0.5155(5) 0.9051(3) 0.0216(14) Uani 1 1 d . . . . .
O71 O 0.3280(7) 0.6286(5) 0.6238(4) 0.0234(14) Uani 1 1 d . . . . .
O68 O 0.7360(7) 1.0093(5) 0.0954(3) 0.0231(14) Uani 1 1 d . . . . .
O70 O 0.6662(8) 0.5722(5) 0.3857(4) 0.0235(14) Uani 1 1 d . . . . .
N62 N 0.3132(8) 0.2660(5) 0.6405(4) 0.0165(15) Uani 1 1 d . . . . .
N95 N 0.7059(8) 0.2825(5) 0.9688(4) 0.0170(14) Uani 1 1 d . . . . .
N65 N 0.2406(8) 0.3457(5) 0.8922(4) 0.0160(15) Uani 1 1 d . . . . .
N78 N 0.2982(8) 0.7799(6) 0.0322(4) 0.0203(15) Uani 1 1 d . . . . .
N59 N 0.7344(8) 0.9430(5) 0.2155(4) 0.0174(15) Uani 1 1 d . . . . .
O67 O 0.6736(8) 1.1076(5) 0.3763(4) 0.0272(15) Uani 1 1 d . . . . .
N57 N 0.6957(8) 0.7444(6) 0.3614(4) 0.0171(15) Uani 1 1 d . . . . .
N86 N 0.8587(8) 0.3540(6) 0.4949(4) 0.0191(16) Uani 1 1 d . . . . .
N61 N 0.7265(8) 0.7331(5) 0.2193(4) 0.0135(14) Uani 1 1 d . . . . .
N63 N 0.2913(8) 0.4562(6) 0.6434(4) 0.0179(16) Uani 1 1 d . . . . .
N64 N 0.2674(8) 0.4577(5) 0.7857(4) 0.0163(15) Uani 1 1 d . . . . .
C45 C 0.2600(10) 0.4468(7) 0.8605(5) 0.0184(18) Uani 1 1 d . . . . .
N104 N 0.1310(8) -0.1403(6) 0.5079(4) 0.0196(16) Uani 1 1 d . . . . .
N60 N 0.7631(8) 0.8377(5) 0.1083(4) 0.0157(15) Uani 1 1 d . . . . .
N66 N 0.2833(8) 0.2489(5) 0.7825(4) 0.0169(15) Uani 1 1 d . . . . .
C23 C 0.5655(10) 0.5810(7) 0.2405(5) 0.0164(18) Uani 1 1 d . . . . .
C31 C 0.3729(10) 0.2635(7) 0.4989(5) 0.0178(18) Uani 1 1 d . . . . .
H31 H 0.380545 0.191459 0.497442 0.021 Uiso 1 1 calc R U . . .
C47 C 0.2671(9) 0.2502(7) 0.8585(5) 0.0164(18) Uani 1 1 d . . . . .
C4 C 0.6322(10) 0.7346(7) 0.5030(5) 0.0193(19) Uani 1 1 d . . . . .
H4 H 0.630843 0.662457 0.505246 0.023 Uiso 1 1 calc R U . . .
C21 C 0.7083(10) 0.6320(7) 0.2558(5) 0.0162(17) Uani 1 1 d . . . . .
C56 C 0.3294(10) 0.1679(7) 0.6586(5) 0.0199(19) Uani 1 1 d . . . . .
C11 C 0.5509(11) 1.0875(7) 0.2362(6) 0.024(2) Uani 1 1 d . . . . .
H11A H 0.523797 1.146141 0.268331 0.036 Uiso 1 1 calc R U . . .
H11B H 0.477244 1.034036 0.249906 0.036 Uiso 1 1 calc R U . . .
H11C H 0.552238 1.108238 0.183253 0.036 Uiso 1 1 calc R U . . .
C46 C 0.2074(11) 0.3443(8) 0.9748(5) 0.022(2) Uani 1 1 d . . . . .
H46A H 0.298130 0.360141 0.995496 0.033 Uiso 1 1 calc R U . . .
H46B H 0.172700 0.276835 0.993020 0.033 Uiso 1 1 calc R U . . .
H46C H 0.128981 0.395174 0.991051 0.033 Uiso 1 1 calc R U . . .
C79 C 0.1794(10) 0.7175(8) 0.0037(5) 0.025(2) Uani 1 1 d . . . . .
H79A H 0.093450 0.762817 -0.003069 0.030 Uiso 1 1 calc R U . . .
H79B H 0.221678 0.691117 -0.046463 0.030 Uiso 1 1 calc R U . . .
C87 C 0.8720(11) 0.2661(7) 0.5505(5) 0.023(2) Uani 1 1 d . . . . .
H87A H 0.966396 0.227985 0.533638 0.028 Uiso 1 1 calc R U . . .
H87B H 0.878755 0.294107 0.600416 0.028 Uiso 1 1 calc R U . . .
C3 C 0.6675(9) 0.7855(6) 0.4342(5) 0.0160(18) Uani 1 1 d . . . . .
C22 C 0.8514(10) 0.5663(7) 0.2360(5) 0.0183(18) Uani 1 1 d . . . . .
H22A H 0.864806 0.549765 0.182414 0.027 Uiso 1 1 calc R U . . .
H22B H 0.842322 0.503481 0.266637 0.027 Uiso 1 1 calc R U . . .
H22C H 0.938161 0.603997 0.246224 0.027 Uiso 1 1 calc R U . . .
C36 C 0.3041(10) 0.5536(7) 0.6650(5) 0.0191(19) Uani 1 1 d . . . . .
C24 C 0.4325(10) 0.6371(6) 0.2465(5) 0.0179(17) Uani 1 1 d . . . . .
H24 H 0.433996 0.707860 0.255221 0.021 Uiso 1 1 calc R U . . .
C82 C 0.5102(10) 0.6608(7) -0.0271(5) 0.026(2) Uani 1 1 d . . . . .
H82A H 0.548442 0.710506 -0.066608 0.039 Uiso 1 1 calc R U . . .
H82B H 0.437185 0.617600 -0.045446 0.039 Uiso 1 1 calc R U . . .
H82C H 0.593534 0.618517 -0.014095 0.039 Uiso 1 1 calc R U . . .
C35 C 0.3253(9) 0.4199(7) 0.5693(5) 0.0182(18) Uani 1 1 d . . . . .
C12 C 0.8342(11) 1.1195(7) 0.2189(5) 0.0204(19) Uani 1 1 d . . . . .
C6 C 0.5980(10) 0.8953(8) 0.5666(5) 0.023(2) Uani 1 1 d . . . . .
H6 H 0.574113 0.931400 0.612107 0.028 Uiso 1 1 calc R U . . .
C81 C 0.4348(10) 0.7163(7) 0.0427(5) 0.0210(18) Uani 1 1 d . . . . .
H81A H 0.405393 0.665307 0.083529 0.025 Uiso 1 1 calc R U . . .
H81B H 0.509258 0.760950 0.059575 0.025 Uiso 1 1 calc R U . . .
C96 C 0.8238(10) 0.2161(7) 0.9979(5) 0.0227(19) Uani 1 1 d . . . . .
H96A H 0.780557 0.186970 1.047691 0.027 Uiso 1 1 calc R U . . .
H96B H 0.908226 0.259355 1.005522 0.027 Uiso 1 1 calc R U . . .
C51 C 0.4659(10) -0.0052(7) 0.7794(5) 0.0243(19) Uani 1 1 d . . . . .
H51 H 0.378802 -0.045569 0.785348 0.029 Uiso 1 1 calc R U . . .
C8 C 0.6696(10) 0.8939(7) 0.4317(5) 0.0189(19) Uani 1 1 d . . . . .
C5 C 0.5989(10) 0.7895(7) 0.5687(5) 0.022(2) Uani 1 1 d . . . . .
H5 H 0.576393 0.754374 0.615888 0.026 Uiso 1 1 calc R U . . .
C93 C 0.8494(11) 0.3166(8) 0.4165(5) 0.026(2) Uani 1 1 d . . . . .
H93A H 0.840221 0.376101 0.382590 0.032 Uiso 1 1 calc R U . . .
H93B H 0.757371 0.276384 0.418823 0.032 Uiso 1 1 calc R U . . .
C83 C 0.2335(10) 0.8226(7) 0.1087(5) 0.0221(19) Uani 1 1 d . . . . .
H83A H 0.136523 0.856765 0.104322 0.026 Uiso 1 1 calc R U . . .
H83B H 0.212898 0.765174 0.145307 0.026 Uiso 1 1 calc R U . . .
C39 C 0.1631(10) 0.6348(7) 0.7799(5) 0.0181(18) Uani 1 1 d . . . . .
C97 C 0.8850(10) 0.1299(7) 0.9471(5) 0.0251(19) Uani 1 1 d . . . . .
H97A H 0.930285 0.157657 0.897820 0.038 Uiso 1 1 calc R U . . .
H97B H 0.803223 0.084834 0.940559 0.038 Uiso 1 1 calc R U . . .
H97C H 0.960990 0.091373 0.970007 0.038 Uiso 1 1 calc R U . . .
N58 N 0.7044(9) 0.9353(6) 0.3574(4) 0.0188(16) Uani 1 1 d . . . . .
C109 C 0.2760(11) -0.2009(8) 0.4895(5) 0.024(2) Uani 1 1 d . . . . .
H10K H 0.360876 -0.154672 0.489692 0.029 Uiso 1 1 calc R U . . .
H10L H 0.280541 -0.252871 0.530007 0.029 Uiso 1 1 calc R U . . .
C29 C 0.6861(10) 0.6469(7) 0.3429(5) 0.0164(18) Uani 1 1 d . . . . .
C10 C 0.7077(10) 1.0469(7) 0.2472(5) 0.0193(18) Uani 1 1 d . . . . .
C55 C 0.5838(10) 0.1555(7) 0.7541(5) 0.0193(18) Uani 1 1 d . . . . .
H55 H 0.577555 0.226257 0.742846 0.023 Uiso 1 1 calc R U . . .
C28 C 0.5587(10) 0.4771(7) 0.2281(5) 0.0219(19) Uani 1 1 d . . . . .
H28 H 0.647564 0.436433 0.224683 0.026 Uiso 1 1 calc R U . . .
C25 C 0.2982(10) 0.5927(7) 0.2401(5) 0.0225(19) Uani 1 1 d . . . . .
H25 H 0.209159 0.633174 0.244246 0.027 Uiso 1 1 calc R U . . .
C84 C 0.3436(11) 0.8649(7) -0.0252(5) 0.023(2) Uani 1 1 d . . . . .
H84A H 0.374014 0.834400 -0.075213 0.028 Uiso 1 1 calc R U . . .
H84B H 0.432386 0.898348 -0.011592 0.028 Uiso 1 1 calc R U . . .
C33 C 0.3892(10) 0.4266(7) 0.4334(5) 0.0216(19) Uani 1 1 d . . . . .
H33 H 0.406522 0.465123 0.387565 0.026 Uiso 1 1 calc R U . . .
C37 C 0.2925(10) 0.5615(6) 0.7524(5) 0.0187(19) Uani 1 1 d . . . . .
C110 C 0.2962(11) -0.2533(8) 0.4150(6) 0.025(2) Uani 1 1 d . . . . .
H11G H 0.304859 -0.202232 0.373932 0.038 Uiso 1 1 calc R U . . .
H11H H 0.209492 -0.295881 0.412665 0.038 Uiso 1 1 calc R U . . .
H11I H 0.387368 -0.295808 0.409930 0.038 Uiso 1 1 calc R U . . .
C103 C 0.4927(10) 0.1645(7) 1.0285(5) 0.027(2) Uani 1 1 d . . . . .
H10A H 0.405681 0.128806 1.016360 0.041 Uiso 1 1 calc R U . . .
H10B H 0.459801 0.213246 1.068206 0.041 Uiso 1 1 calc R U . . .
H10C H 0.563231 0.115151 1.045976 0.041 Uiso 1 1 calc R U . . .
C30 C 0.3358(9) 0.3124(7) 0.5677(5) 0.0174(18) Uani 1 1 d . . . . .
C102 C 0.5697(10) 0.2208(7) 0.9581(5) 0.0215(19) Uani 1 1 d . . . . .
H10D H 0.495367 0.267258 0.939476 0.026 Uiso 1 1 calc R U . . .
H10E H 0.601695 0.170509 0.918537 0.026 Uiso 1 1 calc R U . . .
C13 C 0.8089(11) 1.2219(7) 0.2100(5) 0.0227(19) Uani 1 1 d . . . . .
H13 H 0.710059 1.249134 0.221420 0.027 Uiso 1 1 calc R U . . .
C40 C 0.1825(11) 0.7386(7) 0.7827(5) 0.027(2) Uani 1 1 d . . . . .
H40 H 0.278975 0.766365 0.767292 0.032 Uiso 1 1 calc R U . . .
C19 C 0.7920(10) 0.8418(7) 0.0254(5) 0.021(2) Uani 1 1 d . . . . .
H19A H 0.831473 0.775874 0.006647 0.032 Uiso 1 1 calc R U . . .
H19B H 0.865396 0.894508 0.008277 0.032 Uiso 1 1 calc R U . . .
H19C H 0.698403 0.857917 0.006069 0.032 Uiso 1 1 calc R U . . .
C27 C 0.4239(11) 0.4319(7) 0.2207(5) 0.027(2) Uani 1 1 d . . . . .
H27 H 0.421898 0.361454 0.210846 0.033 Uiso 1 1 calc R U . . .
C32 C 0.3986(10) 0.3227(7) 0.4319(5) 0.022(2) Uani 1 1 d . . . . .
H32 H 0.422920 0.290136 0.384826 0.026 Uiso 1 1 calc R U . . .
C80 C 0.1223(11) 0.6285(7) 0.0551(6) 0.028(2) Uani 1 1 d . . . . .
H80A H 0.052985 0.589105 0.030851 0.043 Uiso 1 1 calc R U . . .
H80B H 0.069926 0.654110 0.103029 0.043 Uiso 1 1 calc R U . . .
H80C H 0.207017 0.584957 0.064485 0.043 Uiso 1 1 calc R U . . .
C26 C 0.2922(10) 0.4898(7) 0.2276(5) 0.026(2) Uani 1 1 d . . . . .
H26 H 0.199524 0.459169 0.223776 0.032 Uiso 1 1 calc R U . . .
C100 C 0.7691(10) 0.3307(7) 0.8930(5) 0.0206(19) Uani 1 1 d . . . . .
H10F H 0.863133 0.365015 0.898385 0.025 Uiso 1 1 calc R U . . .
H10G H 0.795284 0.275782 0.856404 0.025 Uiso 1 1 calc R U . . .
C52 C 0.6037(11) -0.0496(7) 0.7893(6) 0.030(2) Uani 1 1 d . . . . .
H52 H 0.609945 -0.120002 0.801542 0.036 Uiso 1 1 calc R U . . .
C20 C 0.7415(9) 0.7398(7) 0.1428(5) 0.0164(18) Uani 1 1 d . . . . .
C9 C 0.6946(10) 1.0335(7) 0.3360(5) 0.0172(18) Uani 1 1 d . . . . .
C107 C -0.0038(11) -0.2093(8) 0.5162(6) 0.029(2) Uani 1 1 d . . . . .
H10M H -0.096063 -0.166446 0.523496 0.035 Uiso 1 1 calc R U . . .
H10N H -0.001565 -0.245869 0.468544 0.035 Uiso 1 1 calc R U . . .
C18 C 0.7439(10) 0.9378(7) 0.1398(5) 0.0180(18) Uani 1 1 d . . . . .
C49 C 0.1724(10) 0.0813(7) 0.7659(5) 0.0188(19) Uani 1 1 d . . . . .
H49A H 0.184701 0.021287 0.734219 0.028 Uiso 1 1 calc R U . . .
H49B H 0.082456 0.119765 0.756925 0.028 Uiso 1 1 calc R U . . .
H49C H 0.161973 0.059936 0.819069 0.028 Uiso 1 1 calc R U . . .
C53 C 0.7331(10) 0.0096(8) 0.7810(5) 0.027(2) Uani 1 1 d . . . . .
H53 H 0.827098 -0.020060 0.787599 0.033 Uiso 1 1 calc R U . . .
C50 C 0.4558(10) 0.0973(7) 0.7611(5) 0.0176(18) Uani 1 1 d . . . . .
C48 C 0.3084(9) 0.1479(6) 0.7463(5) 0.0152(17) Uani 1 1 d . . . . .
C90 C 0.6969(12) 0.4557(9) 0.5989(6) 0.033(2) Uani 1 1 d . . . . .
H90A H 0.774563 0.505649 0.601936 0.050 Uiso 1 1 calc R U . . .
H90B H 0.706027 0.399725 0.635019 0.050 Uiso 1 1 calc R U . . .
H90C H 0.597851 0.488330 0.610894 0.050 Uiso 1 1 calc R U . . .
C101 C 0.6683(11) 0.4065(8) 0.8602(5) 0.027(2) Uani 1 1 d . . . . .
H10H H 0.722808 0.437365 0.814016 0.040 Uiso 1 1 calc R U . . .
H10I H 0.636366 0.459511 0.896893 0.040 Uiso 1 1 calc R U . . .
H10J H 0.580040 0.371908 0.848465 0.040 Uiso 1 1 calc R U . . .
C7 C 0.6318(10) 0.9485(7) 0.4984(5) 0.0201(19) Uani 1 1 d . . . . .
H7 H 0.629423 1.020647 0.496949 0.024 Uiso 1 1 calc R U . . .
C42 C -0.0801(11) 0.7633(7) 0.8307(5) 0.029(2) Uani 1 1 d . . . . .
H42 H -0.161658 0.806937 0.849451 0.035 Uiso 1 1 calc R U . . .
C91 C 0.9952(11) 0.4188(7) 0.4940(6) 0.024(2) Uani 1 1 d . . . . .
H91A H 1.086039 0.375258 0.482081 0.029 Uiso 1 1 calc R U . . .
H91B H 0.994254 0.445395 0.545148 0.029 Uiso 1 1 calc R U . . .
C14 C 0.9285(12) 1.2864(7) 0.1839(6) 0.030(2) Uani 1 1 d . . . . .
H14 H 0.909568 1.357060 0.177216 0.036 Uiso 1 1 calc R U . . .
C41 C 0.0616(12) 0.8025(8) 0.8082(6) 0.032(2) Uani 1 1 d . . . . .
H41 H 0.076097 0.873556 0.810098 0.038 Uiso 1 1 calc R U . . .
C108 C -0.0127(13) -0.2863(10) 0.5803(8) 0.047(3) Uani 1 1 d . . . . .
H10O H 0.077168 -0.330125 0.573290 0.070 Uiso 1 1 calc R U . . .
H10P H -0.101722 -0.327760 0.581065 0.070 Uiso 1 1 calc R U . . .
H10Q H -0.019286 -0.251033 0.628095 0.070 Uiso 1 1 calc R U . . .
C54 C 0.7210(10) 0.1112(7) 0.7633(5) 0.025(2) Uani 1 1 d . . . . .
H54 H 0.807871 0.151829 0.757168 0.030 Uiso 1 1 calc R U . . .
C99 C 0.7724(11) 0.4446(8) 1.0331(6) 0.029(2) Uani 1 1 d . . . . .
H99A H 0.806135 0.475899 0.983427 0.043 Uiso 1 1 calc R U . . .
H99B H 0.857978 0.412023 1.052214 0.043 Uiso 1 1 calc R U . . .
H99C H 0.728378 0.496978 1.068049 0.043 Uiso 1 1 calc R U . . .
C17 C 0.9808(11) 1.0818(7) 0.2045(6) 0.028(2) Uani 1 1 d . . . . .
H17 H 1.000644 1.011535 0.212323 0.033 Uiso 1 1 calc R U . . .
C85 C 0.2232(12) 0.9458(8) -0.0321(6) 0.033(2) Uani 1 1 d . . . . .
H85A H 0.265156 1.000060 -0.066967 0.049 Uiso 1 1 calc R U . . .
H85B H 0.187788 0.974109 0.017542 0.049 Uiso 1 1 calc R U . . .
H85C H 0.139124 0.915251 -0.051416 0.049 Uiso 1 1 calc R U . . .
C98 C 0.6553(10) 0.3653(7) 1.0264(5) 0.023(2) Uani 1 1 d . . . . .
H98A H 0.565302 0.400297 1.012336 0.028 Uiso 1 1 calc R U . . .
H98B H 0.625730 0.332212 1.076509 0.028 Uiso 1 1 calc R U . . .
C88 C 0.7449(14) 0.1938(8) 0.5590(6) 0.035(3) Uani 1 1 d . . . . .
H88A H 0.740688 0.162422 0.510503 0.053 Uiso 1 1 calc R U . . .
H88B H 0.650632 0.230615 0.575554 0.053 Uiso 1 1 calc R U . . .
H88C H 0.760015 0.140825 0.596621 0.053 Uiso 1 1 calc R U . . .
C94 C 0.9851(13) 0.2508(10) 0.3822(6) 0.039(3) Uani 1 1 d . . . . .
H94A H 0.967372 0.224852 0.333731 0.058 Uiso 1 1 calc R U . . .
H94B H 0.998819 0.193654 0.416659 0.058 Uiso 1 1 calc R U . . .
H94C H 1.075397 0.292130 0.374336 0.058 Uiso 1 1 calc R U . . .
C89 C 0.7162(10) 0.4144(7) 0.5191(6) 0.024(2) Uani 1 1 d . . . . .
H89A H 0.629966 0.370734 0.515245 0.029 Uiso 1 1 calc R U . . .
H89B H 0.712421 0.472384 0.483139 0.029 Uiso 1 1 calc R U . . .
C113 C 0.3320(11) 0.8973(8) 0.1403(5) 0.030(2) Uani 1 1 d . . . . .
H11D H 0.357030 0.953254 0.103757 0.044 Uiso 1 1 calc R U . . .
H11E H 0.424304 0.862574 0.150066 0.044 Uiso 1 1 calc R U . . .
H11F H 0.278221 0.924280 0.187479 0.044 Uiso 1 1 calc R U . . .
C44 C 0.0193(11) 0.5961(8) 0.7999(6) 0.030(2) Uani 1 1 d . . . . .
H44 H 0.003292 0.525499 0.796072 0.036 Uiso 1 1 calc R U . . .
C15 C 1.0721(12) 1.2489(8) 0.1681(5) 0.031(2) Uani 1 1 d . . . . .
H15 H 1.152465 1.292912 0.150105 0.038 Uiso 1 1 calc R U . . .
C43 C -0.1014(12) 0.6611(8) 0.8257(7) 0.039(3) Uani 1 1 d . . . . .
H43 H -0.198772 0.634255 0.839776 0.047 Uiso 1 1 calc R U . . .
C34 C 0.3544(9) 0.4765(7) 0.5020(5) 0.0179(18) Uani 1 1 d . . . . .
H34 H 0.350466 0.548577 0.502698 0.022 Uiso 1 1 calc R U . . .
C105 C 0.1380(12) -0.0867(9) 0.5812(6) 0.033(2) Uani 1 1 d . . . . .
H10R H 0.146446 -0.138445 0.621334 0.040 Uiso 1 1 calc R U . . .
H10S H 0.229475 -0.045292 0.574838 0.040 Uiso 1 1 calc R U . . .
C38 C 0.4469(10) 0.6025(7) 0.7643(5) 0.0207(19) Uani 1 1 d . . . . .
H38A H 0.526097 0.553720 0.744921 0.031 Uiso 1 1 calc R U . . .
H38B H 0.447370 0.611804 0.818208 0.031 Uiso 1 1 calc R U . . .
H38C H 0.464487 0.667737 0.737195 0.031 Uiso 1 1 calc R U . . .
C112 C 0.2396(15) 0.0109(10) 0.4258(8) 0.048(3) Uani 1 1 d . . . . .
H11J H 0.222780 0.053456 0.382198 0.072 Uiso 1 1 calc R U . . .
H11K H 0.334708 -0.026760 0.413756 0.072 Uiso 1 1 calc R U . . .
H11L H 0.243379 0.053931 0.469117 0.072 Uiso 1 1 calc R U . . .
C16 C 1.0987(12) 1.1470(8) 0.1786(6) 0.037(2) Uani 1 1 d . . . . .
H16 H 1.198144 1.120433 0.168079 0.044 Uiso 1 1 calc R U . . .
C111 C 0.1103(12) -0.0648(7) 0.4451(6) 0.029(2) Uani 1 1 d . . . . .
H11M H 0.015671 -0.026047 0.459899 0.034 Uiso 1 1 calc R U . . .
H11N H 0.100419 -0.102661 0.399279 0.034 Uiso 1 1 calc R U . . .
C92 C 1.0055(13) 0.5074(9) 0.4381(8) 0.045(3) Uani 1 1 d . . . . .
H92A H 1.008782 0.481871 0.387021 0.068 Uiso 1 1 calc R U . . .
H92B H 1.096642 0.545282 0.440609 0.068 Uiso 1 1 calc R U . . .
H92C H 0.917661 0.552285 0.450317 0.068 Uiso 1 1 calc R U . . .
C106 C 0.0028(14) -0.0183(12) 0.6064(8) 0.056(4) Uani 1 1 d . . . . .
H10T H -0.011769 0.029530 0.565262 0.084 Uiso 1 1 calc R U . . .
H10U H 0.019691 0.019607 0.650460 0.084 Uiso 1 1 calc R U . . .
H10V H -0.086527 -0.059823 0.619584 0.084 Uiso 1 1 calc R U . . .

loop_
_atom_site_aniso_label
_atom_site_aniso_U_11
_atom_site_aniso_U_22
_atom_site_aniso_U_33
_atom_site_aniso_U_23
_atom_site_aniso_U_13
_atom_site_aniso_U_12
Fe1 0.0136(7) 0.0137(7) 0.0157(6) -0.0004(5) 0.0016(5) 0.0006(5)
Fe2 0.0126(7) 0.0149(7) 0.0159(6) -0.0002(5) 0.0011(5) 0.0017(5)
Cl76 0.0139(10) 0.0253(11) 0.0230(10) -0.0011(8) 0.0003(8) 0.0001(8)
Cl75 0.0148(10) 0.0227(11) 0.0244(10) -0.0016(8) -0.0007(8) 0.0010(8)
O73 0.024(3) 0.014(3) 0.021(3) 0.005(3) 0.000(3) 0.001(2)
O74 0.031(4) 0.018(3) 0.024(3) -0.004(3) 0.002(3) 0.000(3)
O69 0.022(3) 0.017(3) 0.022(3) -0.003(3) -0.001(3) 0.002(2)
O72 0.028(4) 0.015(3) 0.020(3) -0.001(3) -0.001(3) -0.003(3)
O71 0.029(4) 0.016(3) 0.024(3) 0.003(3) -0.001(3) 0.000(3)
O68 0.028(4) 0.021(3) 0.019(3) 0.002(3) -0.001(3) 0.005(3)
O70 0.029(4) 0.018(3) 0.022(3) 0.005(3) 0.000(3) -0.002(3)
N62 0.015(4) 0.012(4) 0.020(4) 0.000(3) 0.005(3) 0.002(3)
N95 0.016(3) 0.017(4) 0.018(3) 0.002(3) 0.001(3) -0.001(3)
N65 0.020(4) 0.007(3) 0.018(4) 0.003(3) 0.006(3) 0.003(3)
N78 0.016(4) 0.020(4) 0.023(4) -0.003(3) 0.001(3) 0.006(3)
N59 0.021(4) 0.013(4) 0.017(4) -0.003(3) -0.002(3) 0.000(3)
O67 0.040(4) 0.016(3) 0.024(3) -0.001(3) 0.001(3) 0.000(3)
N57 0.016(4) 0.016(4) 0.018(4) -0.003(3) -0.001(3) -0.002(3)
N86 0.016(4) 0.017(4) 0.023(4) 0.004(3) -0.001(3) -0.004(3)
N61 0.012(3) 0.011(3) 0.016(3) 0.001(3) 0.002(3) 0.000(3)
N63 0.013(4) 0.024(4) 0.014(3) 0.003(3) 0.003(3) -0.001(3)
N64 0.023(4) 0.004(3) 0.021(4) 0.003(3) 0.002(3) 0.001(3)
C45 0.018(4) 0.014(4) 0.022(4) 0.000(4) 0.000(4) 0.003(3)
N104 0.017(4) 0.017(4) 0.025(4) -0.002(3) -0.002(3) 0.000(3)
N60 0.019(4) 0.012(4) 0.015(3) 0.000(3) 0.000(3) 0.000(3)
N66 0.017(4) 0.011(4) 0.021(4) -0.002(3) 0.000(3) 0.001(3)
C23 0.018(4) 0.014(4) 0.015(4) -0.001(3) 0.003(3) -0.002(3)
C31 0.017(4) 0.016(4) 0.019(4) -0.008(3) 0.002(3) 0.004(3)
C47 0.009(4) 0.023(5) 0.018(4) -0.005(4) -0.003(3) 0.001(3)
C4 0.014(4) 0.026(5) 0.017(4) 0.000(4) 0.002(3) 0.000(4)
C21 0.014(4) 0.013(4) 0.020(4) -0.003(3) -0.001(3) 0.006(3)
C56 0.014(4) 0.023(5) 0.022(4) 0.000(4) 0.000(3) 0.000(3)
C11 0.025(5) 0.020(5) 0.026(5) -0.004(4) -0.001(4) 0.007(4)
C46 0.021(5) 0.030(5) 0.014(4) -0.004(4) -0.001(4) 0.004(4)
C79 0.016(4) 0.032(5) 0.026(4) -0.005(4) -0.001(4) 0.002(4)
C87 0.026(5) 0.022(5) 0.022(4) 0.000(4) -0.006(4) 0.005(4)
C3 0.015(4) 0.016(4) 0.016(4) 0.001(3) -0.003(3) -0.001(3)
C22 0.014(4) 0.016(4) 0.024(4) -0.001(3) 0.001(3) 0.004(3)
C36 0.011(4) 0.022(5) 0.023(4) 0.001(4) -0.001(3) 0.003(3)
C24 0.022(4) 0.010(4) 0.021(4) -0.003(3) 0.000(3) 0.003(3)
C82 0.018(4) 0.029(5) 0.030(5) -0.005(4) -0.001(4) 0.009(4)
C35 0.008(4) 0.027(5) 0.019(4) -0.004(4) 0.000(3) 0.004(3)
C12 0.023(5) 0.022(5) 0.015(4) 0.001(3) 0.002(3) -0.004(4)
C6 0.017(4) 0.033(5) 0.020(4) -0.006(4) 0.003(4) -0.002(4)
C81 0.018(4) 0.013(4) 0.030(5) 0.000(4) -0.001(4) 0.004(3)
C96 0.016(4) 0.029(5) 0.023(4) -0.002(4) -0.004(3) 0.001(4)
C51 0.019(4) 0.016(4) 0.034(5) -0.002(4) 0.006(4) 0.004(3)
C8 0.013(4) 0.025(5) 0.018(4) 0.006(4) 0.001(3) -0.009(4)
C5 0.018(5) 0.030(5) 0.018(4) 0.001(4) -0.001(4) -0.003(4)
C93 0.025(5) 0.033(6) 0.023(5) 0.000(4) -0.010(4) -0.006(4)
C83 0.017(4) 0.022(5) 0.023(4) -0.002(4) 0.007(4) 0.004(4)
C39 0.017(4) 0.018(4) 0.018(4) 0.001(3) 0.000(3) 0.000(3)
C97 0.023(5) 0.019(5) 0.030(5) 0.005(4) 0.004(4) 0.005(4)
N58 0.021(4) 0.022(4) 0.012(3) 0.001(3) -0.001(3) -0.002(3)
C109 0.020(5) 0.024(5) 0.028(5) 0.000(4) -0.006(4) 0.003(4)
C29 0.014(4) 0.016(4) 0.019(4) -0.002(4) -0.002(3) 0.001(3)
C10 0.021(5) 0.013(4) 0.022(4) 0.001(3) 0.001(4) 0.001(3)
C55 0.019(4) 0.014(4) 0.023(4) 0.002(3) 0.002(3) 0.000(3)
C28 0.018(4) 0.021(5) 0.025(4) -0.002(4) 0.003(3) -0.001(4)
C25 0.016(4) 0.023(5) 0.027(4) 0.000(4) 0.002(3) 0.002(3)
C84 0.023(5) 0.022(5) 0.024(4) 0.003(4) -0.001(4) -0.001(4)
C33 0.014(4) 0.031(5) 0.019(4) 0.005(4) 0.000(3) -0.003(4)
C37 0.024(5) 0.010(4) 0.021(4) 0.006(3) 0.001(4) -0.007(4)
C110 0.020(5) 0.025(5) 0.032(5) -0.005(4) -0.004(4) 0.009(4)
C103 0.020(5) 0.027(5) 0.034(5) 0.009(4) 0.000(4) -0.006(4)
C30 0.008(4) 0.028(5) 0.015(4) -0.001(4) 0.002(3) 0.005(3)
C102 0.017(4) 0.024(5) 0.024(4) 0.005(4) -0.004(3) -0.004(4)
C13 0.029(5) 0.015(4) 0.024(4) 0.001(4) -0.003(4) 0.000(4)
C40 0.026(5) 0.018(5) 0.036(5) 0.000(4) -0.001(4) 0.004(4)
C19 0.016(4) 0.024(5) 0.020(4) 0.003(4) 0.006(4) -0.001(4)
C27 0.028(5) 0.019(5) 0.032(5) -0.003(4) 0.004(4) -0.009(4)
C32 0.018(5) 0.032(5) 0.014(4) 0.000(4) 0.000(3) -0.001(4)
C80 0.021(5) 0.025(5) 0.036(5) -0.002(4) 0.004(4) -0.006(4)
C26 0.021(5) 0.032(5) 0.026(5) -0.003(4) -0.002(4) -0.008(4)
C100 0.018(4) 0.025(5) 0.016(4) 0.003(4) 0.004(3) -0.005(4)
C52 0.032(5) 0.013(5) 0.042(5) 0.005(4) -0.001(4) 0.007(4)
C20 0.009(4) 0.020(5) 0.020(4) -0.003(4) -0.001(3) 0.004(3)
C9 0.015(4) 0.017(4) 0.017(4) 0.002(3) 0.006(3) -0.001(3)
C107 0.015(5) 0.037(6) 0.036(5) -0.002(5) -0.008(4) -0.002(4)
C18 0.017(4) 0.011(4) 0.025(5) 0.002(4) 0.000(4) 0.004(3)
C49 0.018(4) 0.018(4) 0.019(4) -0.002(3) 0.003(3) 0.001(3)
C53 0.018(4) 0.031(5) 0.030(5) 0.002(4) 0.003(4) 0.013(4)
C50 0.016(4) 0.020(5) 0.016(4) -0.004(3) 0.002(3) 0.006(3)
C48 0.012(4) 0.014(4) 0.018(4) -0.004(3) 0.002(3) 0.002(3)
C90 0.025(5) 0.037(6) 0.037(6) -0.007(5) -0.003(4) -0.003(4)
C101 0.024(5) 0.030(5) 0.024(4) 0.004(4) 0.003(4) 0.002(4)
C7 0.020(5) 0.016(4) 0.024(4) 0.000(4) -0.001(4) -0.004(3)
C42 0.026(5) 0.023(5) 0.033(5) 0.002(4) 0.011(4) 0.011(4)
C91 0.015(4) 0.018(5) 0.039(5) 0.000(4) -0.004(4) -0.005(4)
C14 0.046(6) 0.012(4) 0.033(5) 0.003(4) -0.007(4) -0.007(4)
C41 0.039(6) 0.016(5) 0.039(5) 0.001(4) -0.003(5) 0.004(4)
C108 0.022(6) 0.057(8) 0.058(7) 0.025(6) 0.000(5) -0.003(5)
C54 0.020(4) 0.027(5) 0.028(5) -0.006(4) 0.001(4) 0.002(4)
C99 0.030(5) 0.025(5) 0.030(5) -0.006(4) -0.002(4) 0.002(4)
C17 0.027(5) 0.013(4) 0.039(5) -0.002(4) 0.013(4) 0.000(4)
C85 0.033(6) 0.028(6) 0.036(5) 0.010(4) -0.005(4) -0.001(4)
C98 0.021(5) 0.023(5) 0.023(4) -0.003(4) 0.005(4) -0.002(4)
C88 0.051(7) 0.025(5) 0.031(5) 0.010(4) -0.012(5) -0.015(5)
C94 0.035(6) 0.055(8) 0.027(5) -0.011(5) -0.005(5) 0.004(5)
C89 0.015(5) 0.023(5) 0.034(5) 0.004(4) -0.007(4) 0.002(4)
C113 0.026(5) 0.031(5) 0.030(5) -0.009(4) 0.004(4) -0.001(4)
C44 0.022(5) 0.020(5) 0.045(6) -0.003(4) 0.004(4) 0.000(4)
C15 0.043(6) 0.024(5) 0.024(5) 0.001(4) 0.006(4) -0.013(4)
C43 0.025(5) 0.027(6) 0.059(7) -0.003(5) 0.012(5) 0.011(4)
C34 0.012(4) 0.023(5) 0.019(4) 0.000(4) -0.001(3) 0.002(3)
C105 0.025(5) 0.044(7) 0.031(5) -0.020(5) -0.003(4) 0.007(4)
C38 0.018(5) 0.020(5) 0.023(4) 0.003(4) 0.000(4) -0.004(4)
C112 0.046(7) 0.033(7) 0.063(8) 0.014(6) -0.009(6) -0.006(5)
C16 0.028(5) 0.030(6) 0.047(6) -0.005(5) 0.011(5) -0.003(4)
C111 0.031(6) 0.017(5) 0.037(6) 0.003(4) -0.007(4) 0.004(4)
C92 0.027(6) 0.036(7) 0.074(9) 0.027(6) -0.014(6) -0.015(5)
C106 0.036(7) 0.080(10) 0.055(8) -0.045(7) -0.015(6) 0.021(6)

loop_
_atom_type_symbol
_atom_type_description
_atom_type_scat_dispersion_real
_atom_type_scat_dispersion_imag
_atom_type_scat_source
C C 0.0181 0.0091 'International Tables Vol C Tables 4.2.6.8 and 6.1.1.4'
H H 0.0000 0.0000 'International Tables Vol C Tables 4.2.6.8 and 6.1.1.4'
Cl Cl 0.3639 0.7018 'International Tables Vol C Tables 4.2.6.8 and 6.1.1.4'
Fe Fe -1.1336 3.1974 'International Tables Vol C Tables 4.2.6.8 and 6.1.1.4'
N N 0.0311 0.0180 'International Tables Vol C Tables 4.2.6.8 and 6.1.1.4'
O O 0.0492 0.0322 'International Tables Vol C Tables 4.2.6.8 and 6.1.1.4'

loop_
_geom_angle_atom_site_label_1
_geom_angle_atom_site_label_2
_geom_angle_atom_site_label_3
_geom_angle
_geom_angle_site_symmetry_1
_geom_angle_site_symmetry_3
_geom_angle_publ_flag
N59 Fe1 Cl75 106.9(2) . . ?
N59 Fe1 N57 152.8(3) . . ?
N59 Fe1 N61 95.3(3) . . ?
N59 Fe1 N58 84.6(3) . . ?
N57 Fe1 Cl75 99.9(2) . . ?
N57 Fe1 N61 84.4(3) . . ?
N61 Fe1 Cl75 100.8(2) . . ?
N58 Fe1 Cl75 104.8(2) . . ?
N58 Fe1 N57 83.8(3) . . ?
N58 Fe1 N61 153.3(3) . . ?
N62 Fe2 Cl76 101.5(2) . . ?
N63 Fe2 Cl76 103.4(2) . . ?
N63 Fe2 N62 83.9(3) . . ?
N63 Fe2 N64 84.9(3) . . ?
N63 Fe2 N66 153.8(3) . . ?
N64 Fe2 Cl76 106.2(2) . . ?
N64 Fe2 N62 151.9(3) . . ?
N66 Fe2 Cl76 101.9(2) . . ?
N66 Fe2 N62 84.5(3) . . ?
N66 Fe2 N64 94.4(3) . . ?
C56 N62 Fe2 118.3(6) . . ?
C56 N62 C30 127.8(8) . . ?
C30 N62 Fe2 113.8(6) . . ?
C96 N95 C102 111.2(6) . . ?
C96 N95 C100 110.2(6) . . ?
C96 N95 C98 108.7(7) . . ?
C102 N95 C98 108.8(6) . . ?
C100 N95 C102 107.9(6) . . ?
C100 N95 C98 110.1(7) . . ?
C45 N65 C46 112.5(7) . . ?
C47 N65 C45 130.9(7) . . ?
C47 N65 C46 115.9(7) . . ?
C79 N78 C83 109.2(7) . . ?
C81 N78 C79 111.9(7) . . ?
C81 N78 C83 107.4(7) . . ?
C81 N78 C84 109.3(7) . . ?
C84 N78 C79 108.0(7) . . ?
C84 N78 C83 111.0(7) . . ?
C10 N59 Fe1 116.7(6) . . ?
C18 N59 Fe1 127.4(6) . . ?
C18 N59 C10 115.7(7) . . ?
C3 N57 Fe1 115.0(6) . . ?
C29 N57 Fe1 117.4(6) . . ?
C29 N57 C3 127.6(8) . . ?
C93 N86 C87 111.6(7) . . ?
C91 N86 C87 106.9(7) . . ?
C91 N86 C93 110.8(7) . . ?
C89 N86 C87 110.2(7) . . ?
C89 N86 C93 106.3(7) . . ?
C89 N86 C91 111.1(7) . . ?
C21 N61 Fe1 114.9(5) . . ?
C20 N61 Fe1 125.7(6) . . ?
C20 N61 C21 118.3(7) . . ?
C36 N63 Fe2 118.6(6) . . ?
C36 N63 C35 126.4(8) . . ?
C35 N63 Fe2 114.8(6) . . ?
C45 N64 Fe2 126.7(6) . . ?
C45 N64 C37 117.4(7) . . ?
C37 N64 Fe2 115.9(6) . . ?
O72 C45 N65 116.7(8) . . ?
O72 C45 N64 126.1(8) . . ?
N64 C45 N65 117.1(8) . . ?
C109 N104 C107 111.0(7) . . ?
C109 N104 C105 106.8(7) . . ?
C105 N104 C107 110.7(7) . . ?
C111 N104 C109 111.5(7) . . ?
C111 N104 C107 105.8(7) . . ?
C111 N104 C105 111.2(8) . . ?
C20 N60 C19 116.4(7) . . ?
C20 N60 C18 131.1(7) . . ?
C18 N60 C19 112.0(7) . . ?
C47 N66 Fe2 126.6(6) . . ?
C47 N66 C48 117.3(7) . . ?
C48 N66 Fe2 114.9(5) . . ?
C24 C23 C21 119.3(8) . . ?
C24 C23 C28 117.5(8) . . ?
C28 C23 C21 122.8(8) . . ?
C30 C31 H31 120.5 . . ?
C30 C31 C32 118.9(8) . . ?
C32 C31 H31 120.5 . . ?
O73 C47 N65 118.4(8) . . ?
O73 C47 N66 124.8(8) . . ?
N66 C47 N65 116.9(8) . . ?
C3 C4 H4 120.1 . . ?
C3 C4 C5 119.7(9) . . ?
C5 C4 H4 120.1 . . ?
N61 C21 C23 111.9(7) . . ?
N61 C21 C22 111.0(7) . . ?
N61 C21 C29 107.5(7) . . ?
C23 C21 C22 113.9(7) . . ?
C23 C21 C29 105.5(7) . . ?
C22 C21 C29 106.6(7) . . ?
O74 C56 N62 128.3(9) . . ?
O74 C56 C48 119.2(8) . . ?
N62 C56 C48 112.4(8) . . ?
H11A C11 H11B 109.5 . . ?
H11A C11 H11C 109.5 . . ?
H11B C11 H11C 109.5 . . ?
C10 C11 H11A 109.5 . . ?
C10 C11 H11B 109.5 . . ?
C10 C11 H11C 109.5 . . ?
N65 C46 H46A 109.5 . . ?
N65 C46 H46B 109.5 . . ?
N65 C46 H46C 109.5 . . ?
H46A C46 H46B 109.5 . . ?
H46A C46 H46C 109.5 . . ?
H46B C46 H46C 109.5 . . ?
N78 C79 H79A 108.6 . . ?
N78 C79 H79B 108.6 . . ?
H79A C79 H79B 107.6 . . ?
C80 C79 N78 114.5(7) . . ?
C80 C79 H79A 108.6 . . ?
C80 C79 H79B 108.6 . . ?
N86 C87 H87A 108.7 . . ?
N86 C87 H87B 108.7 . . ?
H87A C87 H87B 107.6 . . ?
C88 C87 N86 114.4(8) . . ?
C88 C87 H87A 108.7 . . ?
C88 C87 H87B 108.7 . . ?
N57 C3 C8 112.1(7) . . ?
C4 C3 N57 128.3(8) . . ?
C4 C3 C8 119.6(8) . . ?
C21 C22 H22A 109.5 . . ?
C21 C22 H22B 109.5 . . ?
C21 C22 H22C 109.5 . . ?
H22A C22 H22B 109.5 . . ?
H22A C22 H22C 109.5 . . ?
H22B C22 H22C 109.5 . . ?
O71 C36 N63 126.8(9) . . ?
O71 C36 C37 121.0(8) . . ?
N63 C36 C37 112.1(7) . . ?
C23 C24 H24 119.1 . . ?
C25 C24 C23 121.7(8) . . ?
C25 C24 H24 119.1 . . ?
H82A C82 H82B 109.5 . . ?
H82A C82 H82C 109.5 . . ?
H82B C82 H82C 109.5 . . ?
C81 C82 H82A 109.5 . . ?
C81 C82 H82B 109.5 . . ?
C81 C82 H82C 109.5 . . ?
N63 C35 C30 112.4(8) . . ?
C34 C35 N63 127.9(8) . . ?
C34 C35 C30 119.6(8) . . ?
C13 C12 C10 121.9(9) . . ?
C13 C12 C17 118.8(8) . . ?
C17 C12 C10 119.2(8) . . ?
C5 C6 H6 119.7 . . ?
C7 C6 H6 119.7 . . ?
C7 C6 C5 120.6(9) . . ?
N78 C81 C82 115.4(7) . . ?
N78 C81 H81A 108.4 . . ?
N78 C81 H81B 108.4 . . ?
C82 C81 H81A 108.4 . . ?
C82 C81 H81B 108.4 . . ?
H81A C81 H81B 107.5 . . ?
N95 C96 H96A 108.5 . . ?
N95 C96 H96B 108.5 . . ?
N95 C96 C97 115.1(7) . . ?
H96A C96 H96B 107.5 . . ?
C97 C96 H96A 108.5 . . ?
C97 C96 H96B 108.5 . . ?
C52 C51 H51 119.8 . . ?
C50 C51 H51 119.8 . . ?
C50 C51 C52 120.4(8) . . ?
N58 C8 C3 113.2(8) . . ?
C7 C8 C3 120.0(8) . . ?
C7 C8 N58 126.7(8) . . ?
C4 C5 C6 121.0(8) . . ?
C4 C5 H5 119.5 . . ?
C6 C5 H5 119.5 . . ?
N86 C93 H93A 108.7 . . ?
N86 C93 H93B 108.7 . . ?
N86 C93 C94 114.2(8) . . ?
H93A C93 H93B 107.6 . . ?
C94 C93 H93A 108.7 . . ?
C94 C93 H93B 108.7 . . ?
N78 C83 H83A 108.4 . . ?
N78 C83 H83B 108.4 . . ?
H83A C83 H83B 107.5 . . ?
C113 C83 N78 115.4(7) . . ?
C113 C83 H83A 108.4 . . ?
C113 C83 H83B 108.4 . . ?
C40 C39 C37 122.3(8) . . ?
C40 C39 C44 118.9(9) . . ?
C44 C39 C37 118.8(8) . . ?
C96 C97 H97A 109.5 . . ?
C96 C97 H97B 109.5 . . ?
C96 C97 H97C 109.5 . . ?
H97A C97 H97B 109.5 . . ?
H97A C97 H97C 109.5 . . ?
H97B C97 H97C 109.5 . . ?
C8 N58 Fe1 114.2(6) . . ?
C9 N58 Fe1 118.9(6) . . ?
C9 N58 C8 126.9(8) . . ?
N104 C109 H10K 108.5 . . ?
N104 C109 H10L 108.5 . . ?
H10K C109 H10L 107.5 . . ?
C110 C109 N104 114.9(8) . . ?
C110 C109 H10K 108.5 . . ?
C110 C109 H10L 108.5 . . ?
O70 C29 N57 127.8(8) . . ?
O70 C29 C21 119.4(8) . . ?
N57 C29 C21 112.8(7) . . ?
N59 C10 C11 110.3(7) . . ?
N59 C10 C12 112.9(7) . . ?
N59 C10 C9 106.6(7) . . ?
C11 C10 C9 103.3(7) . . ?
C12 C10 C11 114.0(8) . . ?
C12 C10 C9 109.0(7) . . ?
C50 C55 H55 119.7 . . ?
C50 C55 C54 120.5(8) . . ?
C54 C55 H55 119.7 . . ?
C23 C28 H28 119.4 . . ?
C27 C28 C23 121.1(9) . . ?
C27 C28 H28 119.4 . . ?
C24 C25 H25 119.7 . . ?
C24 C25 C26 120.6(9) . . ?
C26 C25 H25 119.7 . . ?
N78 C84 H84A 108.4 . . ?
N78 C84 H84B 108.4 . . ?
N78 C84 C85 115.4(8) . . ?
H84A C84 H84B 107.5 . . ?
C85 C84 H84A 108.4 . . ?
C85 C84 H84B 108.4 . . ?
C32 C33 H33 119.7 . . ?
C32 C33 C34 120.7(8) . . ?
C34 C33 H33 119.7 . . ?
N64 C37 C36 107.7(7) . . ?
N64 C37 C39 112.2(7) . . ?
N64 C37 C38 111.5(7) . . ?
C39 C37 C36 108.0(7) . . ?
C39 C37 C38 112.5(7) . . ?
C38 C37 C36 104.4(7) . . ?
C109 C110 H11G 109.5 . . ?
C109 C110 H11H 109.5 . . ?
C109 C110 H11I 109.5 . . ?
H11G C110 H11H 109.5 . . ?
H11G C110 H11I 109.5 . . ?
H11H C110 H11I 109.5 . . ?
H10A C103 H10B 109.5 . . ?
H10A C103 H10C 109.5 . . ?
H10B C103 H10C 109.5 . . ?
C102 C103 H10A 109.5 . . ?
C102 C103 H10B 109.5 . . ?
C102 C103 H10C 109.5 . . ?
N62 C30 C35 113.0(8) . . ?
C31 C30 N62 126.8(8) . . ?
C31 C30 C35 120.1(8) . . ?
N95 C102 H10D 108.4 . . ?
N95 C102 H10E 108.4 . . ?
C103 C102 N95 115.5(7) . . ?
C103 C102 H10D 108.4 . . ?
C103 C102 H10E 108.4 . . ?
H10D C102 H10E 107.5 . . ?
C12 C13 H13 119.9 . . ?
C12 C13 C14 120.3(9) . . ?
C14 C13 H13 119.9 . . ?
C39 C40 H40 119.8 . . ?
C39 C40 C41 120.3(9) . . ?
C41 C40 H40 119.8 . . ?
N60 C19 H19A 109.5 . . ?
N60 C19 H19B 109.5 . . ?
N60 C19 H19C 109.5 . . ?
H19A C19 H19B 109.5 . . ?
H19A C19 H19C 109.5 . . ?
H19B C19 H19C 109.5 . . ?
C28 C27 H27 119.9 . . ?
C26 C27 C28 120.1(9) . . ?
C26 C27 H27 119.9 . . ?
C31 C32 H32 119.5 . . ?
C33 C32 C31 121.0(8) . . ?
C33 C32 H32 119.5 . . ?
C79 C80 H80A 109.5 . . ?
C79 C80 H80B 109.5 . . ?
C79 C80 H80C 109.5 . . ?
H80A C80 H80B 109.5 . . ?
H80A C80 H80C 109.5 . . ?
H80B C80 H80C 109.5 . . ?
C25 C26 C27 119.0(8) . . ?
C25 C26 H26 120.5 . . ?
C27 C26 H26 120.5 . . ?
N95 C100 H10F 108.2 . . ?
N95 C100 H10G 108.2 . . ?
H10F C100 H10G 107.4 . . ?
C101 C100 N95 116.2(7) . . ?
C101 C100 H10F 108.2 . . ?
C101 C100 H10G 108.2 . . ?
C51 C52 H52 119.9 . . ?
C51 C52 C53 120.2(9) . . ?
C53 C52 H52 119.9 . . ?
O69 C20 N61 124.3(8) . . ?
O69 C20 N60 118.2(8) . . ?
N61 C20 N60 117.5(7) . . ?
O67 C9 N58 127.9(8) . . ?
O67 C9 C10 120.3(8) . . ?
N58 C9 C10 111.8(7) . . ?
N104 C107 H10M 108.5 . . ?
N104 C107 H10N 108.5 . . ?
H10M C107 H10N 107.5 . . ?
C108 C107 N104 114.9(8) . . ?
C108 C107 H10M 108.5 . . ?
C108 C107 H10N 108.5 . . ?
O68 C18 N59 126.5(8) . . ?
O68 C18 N60 116.9(8) . . ?
N59 C18 N60 116.6(7) . . ?
H49A C49 H49B 109.5 . . ?
H49A C49 H49C 109.5 . . ?
H49B C49 H49C 109.5 . . ?
C48 C49 H49A 109.5 . . ?
C48 C49 H49B 109.5 . . ?
C48 C49 H49C 109.5 . . ?
C52 C53 H53 120.6 . . ?
C54 C53 C52 118.7(9) . . ?
C54 C53 H53 120.6 . . ?
C51 C50 C55 119.1(8) . . ?
C51 C50 C48 122.0(8) . . ?
C55 C50 C48 118.9(8) . . ?
N66 C48 C56 107.0(7) . . ?
N66 C48 C49 111.4(7) . . ?
N66 C48 C50 111.8(7) . . ?
C49 C48 C56 106.5(7) . . ?
C49 C48 C50 114.3(7) . . ?
C50 C48 C56 105.1(7) . . ?
H90A C90 H90B 109.5 . . ?
H90A C90 H90C 109.5 . . ?
H90B C90 H90C 109.5 . . ?
C89 C90 H90A 109.5 . . ?
C89 C90 H90B 109.5 . . ?
C89 C90 H90C 109.5 . . ?
C100 C101 H10H 109.5 . . ?
C100 C101 H10I 109.5 . . ?
C100 C101 H10J 109.5 . . ?
H10H C101 H10I 109.5 . . ?
H10H C101 H10J 109.5 . . ?
H10I C101 H10J 109.5 . . ?
C6 C7 C8 119.0(8) . . ?
C6 C7 H7 120.5 . . ?
C8 C7 H7 120.5 . . ?
C41 C42 H42 120.2 . . ?
C43 C42 H42 120.2 . . ?
C43 C42 C41 119.5(9) . . ?
N86 C91 H91A 108.7 . . ?
N86 C91 H91B 108.7 . . ?
N86 C91 C92 114.3(8) . . ?
H91A C91 H91B 107.6 . . ?
C92 C91 H91A 108.7 . . ?
C92 C91 H91B 108.7 . . ?
C13 C14 H14 119.6 . . ?
C15 C14 C13 120.8(9) . . ?
C15 C14 H14 119.6 . . ?
C40 C41 H41 119.7 . . ?
C42 C41 C40 120.6(9) . . ?
C42 C41 H41 119.7 . . ?
C107 C108 H10O 109.5 . . ?
C107 C108 H10P 109.5 . . ?
C107 C108 H10Q 109.5 . . ?
H10O C108 H10P 109.5 . . ?
H10O C108 H10Q 109.5 . . ?
H10P C108 H10Q 109.5 . . ?
C55 C54 H54 119.4 . . ?
C53 C54 C55 121.1(9) . . ?
C53 C54 H54 119.4 . . ?
H99A C99 H99B 109.5 . . ?
H99A C99 H99C 109.5 . . ?
H99B C99 H99C 109.5 . . ?
C98 C99 H99A 109.5 . . ?
C98 C99 H99B 109.5 . . ?
C98 C99 H99C 109.5 . . ?
C12 C17 H17 119.9 . . ?
C12 C17 C16 120.2(9) . . ?
C16 C17 H17 119.9 . . ?
C84 C85 H85A 109.5 . . ?
C84 C85 H85B 109.5 . . ?
C84 C85 H85C 109.5 . . ?
H85A C85 H85B 109.5 . . ?
H85A C85 H85C 109.5 . . ?
H85B C85 H85C 109.5 . . ?
N95 C98 H98A 108.5 . . ?
N95 C98 H98B 108.5 . . ?
C99 C98 N95 115.0(7) . . ?
C99 C98 H98A 108.5 . . ?
C99 C98 H98B 108.5 . . ?
H98A C98 H98B 107.5 . . ?
C87 C88 H88A 109.5 . . ?
C87 C88 H88B 109.5 . . ?
C87 C88 H88C 109.5 . . ?
H88A C88 H88B 109.5 . . ?
H88A C88 H88C 109.5 . . ?
H88B C88 H88C 109.5 . . ?
C93 C94 H94A 109.5 . . ?
C93 C94 H94B 109.5 . . ?
C93 C94 H94C 109.5 . . ?
H94A C94 H94B 109.5 . . ?
H94A C94 H94C 109.5 . . ?
H94B C94 H94C 109.5 . . ?
N86 C89 C90 115.6(8) . . ?
N86 C89 H89A 108.4 . . ?
N86 C89 H89B 108.4 . . ?
C90 C89 H89A 108.4 . . ?
C90 C89 H89B 108.4 . . ?
H89A C89 H89B 107.4 . . ?
C83 C113 H11D 109.5 . . ?
C83 C113 H11E 109.5 . . ?
C83 C113 H11F 109.5 . . ?
H11D C113 H11E 109.5 . . ?
H11D C113 H11F 109.5 . . ?
H11E C113 H11F 109.5 . . ?
C39 C44 H44 119.9 . . ?
C39 C44 C43 120.2(9) . . ?
C43 C44 H44 119.9 . . ?
C14 C15 H15 120.4 . . ?
C14 C15 C16 119.2(9) . . ?
C16 C15 H15 120.4 . . ?
C42 C43 C44 120.4(10) . . ?
C42 C43 H43 119.8 . . ?
C44 C43 H43 119.8 . . ?
C35 C34 C33 119.7(9) . . ?
C35 C34 H34 120.1 . . ?
C33 C34 H34 120.1 . . ?
N104 C105 H10R 108.8 . . ?
N104 C105 H10S 108.8 . . ?
H10R C105 H10S 107.7 . . ?
C106 C105 N104 113.8(9) . . ?
C106 C105 H10R 108.8 . . ?
C106 C105 H10S 108.8 . . ?
C37 C38 H38A 109.5 . . ?
C37 C38 H38B 109.5 . . ?
C37 C38 H38C 109.5 . . ?
H38A C38 H38B 109.5 . . ?
H38A C38 H38C 109.5 . . ?
H38B C38 H38C 109.5 . . ?
H11J C112 H11K 109.5 . . ?
H11J C112 H11L 109.5 . . ?
H11K C112 H11L 109.5 . . ?
C111 C112 H11J 109.5 . . ?
C111 C112 H11K 109.5 . . ?
C111 C112 H11L 109.5 . . ?
C17 C16 H16 119.7 . . ?
C15 C16 C17 120.6(10) . . ?
C15 C16 H16 119.7 . . ?
N104 C111 C112 114.0(9) . . ?
N104 C111 H11M 108.7 . . ?
N104 C111 H11N 108.7 . . ?
C112 C111 H11M 108.7 . . ?
C112 C111 H11N 108.7 . . ?
H11M C111 H11N 107.6 . . ?
C91 C92 H92A 109.5 . . ?
C91 C92 H92B 109.5 . . ?
C91 C92 H92C 109.5 . . ?
H92A C92 H92B 109.5 . . ?
H92A C92 H92C 109.5 . . ?
H92B C92 H92C 109.5 . . ?
C105 C106 H10T 109.5 . . ?
C105 C106 H10U 109.5 . . ?
C105 C106 H10V 109.5 . . ?
H10T C106 H10U 109.5 . . ?
H10T C106 H10V 109.5 . . ?
H10U C106 H10V 109.5 . . ?

loop_
_geom_bond_atom_site_label_1
_geom_bond_atom_site_label_2
_geom_bond_distance
_geom_bond_site_symmetry_2
_geom_bond_publ_flag
Fe1 Cl75 2.380(2) . ?
Fe1 N59 1.857(7) . ?
Fe1 N57 1.884(7) . ?
Fe1 N61 1.886(7) . ?
Fe1 N58 1.883(8) . ?
Fe2 Cl76 2.370(2) . ?
Fe2 N62 1.882(7) . ?
Fe2 N63 1.870(7) . ?
Fe2 N64 1.879(7) . ?
Fe2 N66 1.873(8) . ?
O73 C47 1.241(11) . ?
O74 C56 1.236(11) . ?
O69 C20 1.229(11) . ?
O72 C45 1.231(11) . ?
O71 C36 1.220(11) . ?
O68 C18 1.225(11) . ?
O70 C29 1.230(11) . ?
N62 C56 1.334(12) . ?
N62 C30 1.416(11) . ?
N95 C96 1.510(11) . ?
N95 C102 1.528(10) . ?
N95 C100 1.521(10) . ?
N95 C98 1.535(11) . ?
N65 C45 1.438(11) . ?
N65 C47 1.410(11) . ?
N65 C46 1.467(11) . ?
N78 C79 1.523(11) . ?
N78 C81 1.510(11) . ?
N78 C83 1.523(11) . ?
N78 C84 1.520(11) . ?
N59 C10 1.496(11) . ?
N59 C18 1.353(12) . ?
O67 C9 1.224(11) . ?
N57 C3 1.411(11) . ?
N57 C29 1.342(11) . ?
N86 C87 1.524(12) . ?
N86 C93 1.518(12) . ?
N86 C91 1.512(11) . ?
N86 C89 1.510(12) . ?
N61 C21 1.469(11) . ?
N61 C20 1.359(11) . ?
N63 C36 1.363(12) . ?
N63 C35 1.413(11) . ?
N64 C45 1.338(12) . ?
N64 C37 1.485(10) . ?
N104 C109 1.516(12) . ?
N104 C107 1.521(11) . ?
N104 C105 1.520(12) . ?
N104 C111 1.514(12) . ?
N60 C19 1.470(11) . ?
N60 C20 1.420(11) . ?
N60 C18 1.444(11) . ?
N66 C47 1.349(11) . ?
N66 C48 1.493(11) . ?
C23 C21 1.533(12) . ?
C23 C24 1.388(12) . ?
C23 C28 1.396(12) . ?
C31 H31 0.9500 . ?
C31 C30 1.399(12) . ?
C31 C32 1.409(13) . ?
C4 H4 0.9500 . ?
C4 C3 1.387(12) . ?
C4 C5 1.390(13) . ?
C21 C22 1.541(12) . ?
C21 C29 1.563(12) . ?
C56 C48 1.571(12) . ?
C11 H11A 0.9800 . ?
C11 H11B 0.9800 . ?
C11 H11C 0.9800 . ?
C11 C10 1.543(14) . ?
C46 H46A 0.9800 . ?
C46 H46B 0.9800 . ?
C46 H46C 0.9800 . ?
C79 H79A 0.9900 . ?
C79 H79B 0.9900 . ?
C79 C80 1.521(13) . ?
C87 H87A 0.9900 . ?
C87 H87B 0.9900 . ?
C87 C88 1.494(13) . ?
C3 C8 1.427(13) . ?
C22 H22A 0.9800 . ?
C22 H22B 0.9800 . ?
C22 H22C 0.9800 . ?
C36 C37 1.562(12) . ?
C24 H24 0.9500 . ?
C24 C25 1.380(12) . ?
C82 H82A 0.9800 . ?
C82 H82B 0.9800 . ?
C82 H82C 0.9800 . ?
C82 C81 1.527(12) . ?
C35 C30 1.417(13) . ?
C35 C34 1.395(12) . ?
C12 C10 1.524(12) . ?
C12 C13 1.371(13) . ?
C12 C17 1.392(14) . ?
C6 H6 0.9500 . ?
C6 C5 1.392(14) . ?
C6 C7 1.389(13) . ?
C81 H81A 0.9900 . ?
C81 H81B 0.9900 . ?
C96 H96A 0.9900 . ?
C96 H96B 0.9900 . ?
C96 C97 1.516(13) . ?
C51 H51 0.9500 . ?
C51 C52 1.398(13) . ?
C51 C50 1.385(13) . ?
C8 N58 1.419(11) . ?
C8 C7 1.406(13) . ?
C5 H5 0.9500 . ?
C93 H93A 0.9900 . ?
C93 H93B 0.9900 . ?
C93 C94 1.544(15) . ?
C83 H83A 0.9900 . ?
C83 H83B 0.9900 . ?
C83 C113 1.518(13) . ?
C39 C37 1.529(13) . ?
C39 C40 1.386(13) . ?
C39 C44 1.397(13) . ?
C97 H97A 0.9800 . ?
C97 H97B 0.9800 . ?
C97 H97C 0.9800 . ?
N58 C9 1.344(12) . ?
C109 H10K 0.9900 . ?
C109 H10L 0.9900 . ?
C109 C110 1.505(13) . ?
C10 C9 1.585(12) . ?
C55 H55 0.9500 . ?
C55 C50 1.389(12) . ?
C55 C54 1.391(13) . ?
C28 H28 0.9500 . ?
C28 C27 1.393(12) . ?
C25 H25 0.9500 . ?
C25 C26 1.383(13) . ?
C84 H84A 0.9900 . ?
C84 H84B 0.9900 . ?
C84 C85 1.523(14) . ?
C33 H33 0.9500 . ?
C33 C32 1.369(14) . ?
C33 C34 1.400(13) . ?
C37 C38 1.553(12) . ?
C110 H11G 0.9800 . ?
C110 H11H 0.9800 . ?
C110 H11I 0.9800 . ?
C103 H10A 0.9800 . ?
C103 H10B 0.9800 . ?
C103 H10C 0.9800 . ?
C103 C102 1.526(12) . ?
C102 H10D 0.9900 . ?
C102 H10E 0.9900 . ?
C13 H13 0.9500 . ?
C13 C14 1.404(13) . ?
C40 H40 0.9500 . ?
C40 C41 1.391(14) . ?
C19 H19A 0.9800 . ?
C19 H19B 0.9800 . ?
C19 H19C 0.9800 . ?
C27 H27 0.9500 . ?
C27 C26 1.390(14) . ?
C32 H32 0.9500 . ?
C80 H80A 0.9800 . ?
C80 H80B 0.9800 . ?
C80 H80C 0.9800 . ?
C26 H26 0.9500 . ?
C100 H10F 0.9900 . ?
C100 H10G 0.9900 . ?
C100 C101 1.506(13) . ?
C52 H52 0.9500 . ?
C52 C53 1.406(14) . ?
C107 H10M 0.9900 . ?
C107 H10N 0.9900 . ?
C107 C108 1.507(15) . ?
C49 H49A 0.9800 . ?
C49 H49B 0.9800 . ?
C49 H49C 0.9800 . ?
C49 C48 1.516(11) . ?
C53 H53 0.9500 . ?
C53 C54 1.373(14) . ?
C50 C48 1.534(13) . ?
C90 H90A 0.9800 . ?
C90 H90B 0.9800 . ?
C90 H90C 0.9800 . ?
C90 C89 1.530(14) . ?
C101 H10H 0.9800 . ?
C101 H10I 0.9800 . ?
C101 H10J 0.9800 . ?
C7 H7 0.9500 . ?
C42 H42 0.9500 . ?
C42 C41 1.387(14) . ?
C42 C43 1.370(15) . ?
C91 H91A 0.9900 . ?
C91 H91B 0.9900 . ?
C91 C92 1.515(15) . ?
C14 H14 0.9500 . ?
C14 C15 1.369(15) . ?
C41 H41 0.9500 . ?
C108 H10O 0.9800 . ?
C108 H10P 0.9800 . ?
C108 H10Q 0.9800 . ?
C54 H54 0.9500 . ?
C99 H99A 0.9800 . ?
C99 H99B 0.9800 . ?
C99 H99C 0.9800 . ?
C99 C98 1.523(12) . ?
C17 H17 0.9500 . ?
C17 C16 1.397(13) . ?
C85 H85A 0.9800 . ?
C85 H85B 0.9800 . ?
C85 H85C 0.9800 . ?
C98 H98A 0.9900 . ?
C98 H98B 0.9900 . ?
C88 H88A 0.9800 . ?
C88 H88B 0.9800 . ?
C88 H88C 0.9800 . ?
C94 H94A 0.9800 . ?
C94 H94B 0.9800 . ?
C94 H94C 0.9800 . ?
C89 H89A 0.9900 . ?
C89 H89B 0.9900 . ?
C113 H11D 0.9800 . ?
C113 H11E 0.9800 . ?
C113 H11F 0.9800 . ?
C44 H44 0.9500 . ?
C44 C43 1.400(14) . ?
C15 H15 0.9500 . ?
C15 C16 1.372(15) . ?
C43 H43 0.9500 . ?
C34 H34 0.9500 . ?
C105 H10R 0.9900 . ?
C105 H10S 0.9900 . ?
C105 C106 1.520(16) . ?
C38 H38A 0.9800 . ?
C38 H38B 0.9800 . ?
C38 H38C 0.9800 . ?
C112 H11J 0.9800 . ?
C112 H11K 0.9800 . ?
C112 H11L 0.9800 . ?
C112 C111 1.544(15) . ?
C16 H16 0.9500 . ?
C111 H11M 0.9900 . ?
C111 H11N 0.9900 . ?
C92 H92A 0.9800 . ?
C92 H92B 0.9800 . ?
C92 H92C 0.9800 . ?
C106 H10T 0.9800 . ?
C106 H10U 0.9800 . ?
C106 H10V 0.9800 . ?

loop_
_geom_torsion_atom_site_label_1
_geom_torsion_atom_site_label_2
_geom_torsion_atom_site_label_3
_geom_torsion_atom_site_label_4
_geom_torsion
_geom_torsion_site_symmetry_1
_geom_torsion_site_symmetry_2
_geom_torsion_site_symmetry_3
_geom_torsion_site_symmetry_4
_geom_torsion_publ_flag
Fe1 N59 C10 C11 -117.7(7) . . . . ?
Fe1 N59 C10 C12 113.4(7) . . . . ?
Fe1 N59 C10 C9 -6.2(9) . . . . ?
Fe1 N59 C18 O68 -173.7(7) . . . . ?
Fe1 N59 C18 N60 7.2(11) . . . . ?
Fe1 N57 C3 C4 -172.6(7) . . . . ?
Fe1 N57 C3 C8 11.0(9) . . . . ?
Fe1 N57 C29 O70 168.3(7) . . . . ?
Fe1 N57 C29 C21 -9.8(10) . . . . ?
Fe1 N61 C21 C23 129.3(6) . . . . ?
Fe1 N61 C21 C22 -102.3(7) . . . . ?
Fe1 N61 C21 C29 13.9(8) . . . . ?
Fe1 N61 C20 O69 169.9(7) . . . . ?
Fe1 N61 C20 N60 -10.9(11) . . . . ?
Fe1 N58 C9 O67 -171.7(8) . . . . ?
Fe1 N58 C9 C10 10.6(10) . . . . ?
Fe2 N62 C56 O74 168.5(8) . . . . ?
Fe2 N62 C56 C48 -9.7(9) . . . . ?
Fe2 N62 C30 C31 -172.3(7) . . . . ?
Fe2 N62 C30 C35 10.9(9) . . . . ?
Fe2 N63 C36 O71 -175.4(7) . . . . ?
Fe2 N63 C36 C37 7.4(10) . . . . ?
Fe2 N63 C35 C30 -9.0(9) . . . . ?
Fe2 N63 C35 C34 174.0(7) . . . . ?
Fe2 N64 C45 O72 -173.8(7) . . . . ?
Fe2 N64 C45 N65 5.2(12) . . . . ?
Fe2 N64 C37 C36 -5.4(9) . . . . ?
Fe2 N64 C37 C39 113.4(7) . . . . ?
Fe2 N64 C37 C38 -119.4(7) . . . . ?
Fe2 N66 C47 O73 167.5(7) . . . . ?
Fe2 N66 C47 N65 -12.1(11) . . . . ?
Fe2 N66 C48 C56 13.7(8) . . . . ?
Fe2 N66 C48 C49 -102.4(7) . . . . ?
Fe2 N66 C48 C50 128.3(6) . . . . ?
Cl76 Fe2 N62 C56 -86.5(6) . . . . ?
Cl76 Fe2 N62 C30 89.8(6) . . . . ?
Cl76 Fe2 N63 C36 96.8(6) . . . . ?
Cl76 Fe2 N63 C35 -88.3(6) . . . . ?
Cl76 Fe2 N64 C45 82.0(8) . . . . ?
Cl76 Fe2 N64 C37 -94.9(6) . . . . ?
Cl76 Fe2 N66 C47 -81.9(7) . . . . ?
Cl76 Fe2 N66 C48 85.1(5) . . . . ?
Cl75 Fe1 N59 C10 -94.3(6) . . . . ?
Cl75 Fe1 N59 C18 81.1(7) . . . . ?
Cl75 Fe1 N57 C3 91.6(6) . . . . ?
Cl75 Fe1 N57 C29 -85.5(6) . . . . ?
Cl75 Fe1 N61 C21 83.2(6) . . . . ?
Cl75 Fe1 N61 C20 -84.5(7) . . . . ?
Cl75 Fe1 N58 C8 -87.6(6) . . . . ?
Cl75 Fe1 N58 C9 94.4(7) . . . . ?
O74 C56 C48 N66 179.0(8) . . . . ?
O74 C56 C48 C49 -61.7(10) . . . . ?
O74 C56 C48 C50 59.9(10) . . . . ?
O71 C36 C37 N64 -178.5(8) . . . . ?
O71 C36 C37 C39 60.1(10) . . . . ?
O71 C36 C37 C38 -59.8(10) . . . . ?
N62 Fe2 N63 C36 -162.8(7) . . . . ?
N62 Fe2 N63 C35 12.1(6) . . . . ?
N62 Fe2 N64 C45 -108.5(9) . . . . ?
N62 Fe2 N64 C37 74.6(9) . . . . ?
N62 Fe2 N66 C47 177.4(7) . . . . ?
N62 Fe2 N66 C48 -15.6(6) . . . . ?
N62 C56 C48 N66 -2.7(9) . . . . ?
N62 C56 C48 C49 116.7(8) . . . . ?
N62 C56 C48 C50 -121.7(8) . . . . ?
N59 Fe1 N57 C3 -77.8(9) . . . . ?
N59 Fe1 N57 C29 105.1(9) . . . . ?
N59 Fe1 N61 C21 -168.4(6) . . . . ?
N59 Fe1 N61 C20 23.8(7) . . . . ?
N59 Fe1 N58 C8 166.3(6) . . . . ?
N59 Fe1 N58 C9 -11.7(7) . . . . ?
N59 C10 C9 O67 179.4(8) . . . . ?
N59 C10 C9 N58 -2.6(10) . . . . ?
N57 Fe1 N59 C10 74.8(9) . . . . ?
N57 Fe1 N59 C18 -109.9(9) . . . . ?
N57 Fe1 N61 C21 -15.8(6) . . . . ?
N57 Fe1 N61 C20 176.5(7) . . . . ?
N57 Fe1 N58 C8 11.0(6) . . . . ?
N57 Fe1 N58 C9 -167.0(7) . . . . ?
N57 C3 C8 N58 -2.0(11) . . . . ?
N57 C3 C8 C7 174.9(8) . . . . ?
N61 Fe1 N59 C10 162.7(6) . . . . ?
N61 Fe1 N59 C18 -21.9(8) . . . . ?
N61 Fe1 N57 C3 -168.3(6) . . . . ?
N61 Fe1 N57 C29 14.6(7) . . . . ?
N61 Fe1 N58 C8 75.3(10) . . . . ?
N61 Fe1 N58 C9 -102.8(9) . . . . ?
N61 C21 C29 O70 179.0(8) . . . . ?
N61 C21 C29 N57 -2.7(10) . . . . ?
N63 Fe2 N62 C56 171.0(7) . . . . ?
N63 Fe2 N62 C30 -12.7(6) . . . . ?
N63 Fe2 N64 C45 -175.5(8) . . . . ?
N63 Fe2 N64 C37 7.6(6) . . . . ?
N63 Fe2 N66 C47 113.1(9) . . . . ?
N63 Fe2 N66 C48 -79.9(9) . . . . ?
N63 C36 C37 N64 -1.1(10) . . . . ?
N63 C36 C37 C39 -122.5(8) . . . . ?
N63 C36 C37 C38 117.5(8) . . . . ?
N63 C35 C30 N62 -1.3(10) . . . . ?
N63 C35 C30 C31 -178.3(8) . . . . ?
N63 C35 C34 C33 178.7(8) . . . . ?
N64 Fe2 N62 C56 103.8(8) . . . . ?
N64 Fe2 N62 C30 -80.0(9) . . . . ?
N64 Fe2 N63 C36 -8.7(7) . . . . ?
N64 Fe2 N63 C35 166.2(6) . . . . ?
N64 Fe2 N66 C47 25.6(7) . . . . ?
N64 Fe2 N66 C48 -167.3(6) . . . . ?
C45 N65 C47 O73 164.5(8) . . . . ?
C45 N65 C47 N66 -15.9(13) . . . . ?
C45 N64 C37 C36 177.4(8) . . . . ?
C45 N64 C37 C39 -63.8(10) . . . . ?
C45 N64 C37 C38 63.4(10) . . . . ?
N66 Fe2 N62 C56 14.6(7) . . . . ?
N66 Fe2 N62 C30 -169.1(6) . . . . ?
N66 Fe2 N63 C36 -98.3(9) . . . . ?
N66 Fe2 N63 C35 76.6(9) . . . . ?
N66 Fe2 N64 C45 -21.8(8) . . . . ?
N66 Fe2 N64 C37 161.3(6) . . . . ?
C23 C21 C29 O70 59.4(10) . . . . ?
C23 C21 C29 N57 -122.3(8) . . . . ?
C23 C24 C25 C26 0.2(14) . . . . ?
C23 C28 C27 C26 -1.8(14) . . . . ?
C47 N65 C45 O72 -161.5(9) . . . . ?
C47 N65 C45 N64 19.5(14) . . . . ?
C47 N66 C48 C56 -178.0(7) . . . . ?
C47 N66 C48 C49 65.9(10) . . . . ?
C47 N66 C48 C50 -63.4(9) . . . . ?
C4 C3 C8 N58 -178.7(8) . . . . ?
C4 C3 C8 C7 -1.8(13) . . . . ?
C21 N61 C20 O69 2.5(12) . . . . ?
C21 N61 C20 N60 -178.3(7) . . . . ?
C21 C23 C24 C25 -174.0(8) . . . . ?
C21 C23 C28 C27 174.6(8) . . . . ?
C56 N62 C30 C31 3.5(14) . . . . ?
C56 N62 C30 C35 -173.2(8) . . . . ?
C11 C10 C9 O67 -64.3(10) . . . . ?
C11 C10 C9 N58 113.6(8) . . . . ?
C46 N65 C45 O72 9.2(11) . . . . ?
C46 N65 C45 N64 -169.8(8) . . . . ?
C46 N65 C47 O73 -5.9(11) . . . . ?
C46 N65 C47 N66 173.7(7) . . . . ?
C79 N78 C81 C82 56.3(9) . . . . ?
C79 N78 C83 C113 -172.8(8) . . . . ?
C79 N78 C84 C85 67.8(10) . . . . ?
C87 N86 C93 C94 -58.8(10) . . . . ?
C87 N86 C91 C92 176.7(9) . . . . ?
C87 N86 C89 C90 56.0(10) . . . . ?
C3 N57 C29 O70 -8.4(15) . . . . ?
C3 N57 C29 C21 173.5(8) . . . . ?
C3 C4 C5 C6 1.0(13) . . . . ?
C3 C8 N58 Fe1 -7.8(9) . . . . ?
C3 C8 N58 C9 170.1(8) . . . . ?
C3 C8 C7 C6 2.3(13) . . . . ?
C22 C21 C29 O70 -62.0(10) . . . . ?
C22 C21 C29 N57 116.3(8) . . . . ?
C36 N63 C35 C30 165.4(8) . . . . ?
C36 N63 C35 C34 -11.6(14) . . . . ?
C24 C23 C21 N61 -44.7(10) . . . . ?
C24 C23 C21 C22 -171.5(7) . . . . ?
C24 C23 C21 C29 72.0(9) . . . . ?
C24 C23 C28 C27 1.2(13) . . . . ?
C24 C25 C26 C27 -0.8(14) . . . . ?
C35 N63 C36 O71 10.3(15) . . . . ?
C35 N63 C36 C37 -166.8(8) . . . . ?
C12 C10 C9 O67 57.3(11) . . . . ?
C12 C10 C9 N58 -124.8(8) . . . . ?
C12 C13 C14 C15 -0.9(14) . . . . ?
C12 C17 C16 C15 1.0(16) . . . . ?
C81 N78 C79 C80 59.4(10) . . . . ?
C81 N78 C83 C113 65.7(10) . . . . ?
C81 N78 C84 C85 -170.2(8) . . . . ?
C96 N95 C102 C103 57.8(10) . . . . ?
C96 N95 C100 C101 -174.7(7) . . . . ?
C96 N95 C98 C99 68.9(9) . . . . ?
C51 C52 C53 C54 0.0(15) . . . . ?
C51 C50 C48 N66 137.4(8) . . . . ?
C51 C50 C48 C56 -106.8(9) . . . . ?
C51 C50 C48 C49 9.6(12) . . . . ?
C8 N58 C9 O67 10.5(15) . . . . ?
C8 N58 C9 C10 -167.2(8) . . . . ?
C5 C4 C3 N57 -175.9(8) . . . . ?
C5 C4 C3 C8 0.2(13) . . . . ?
C5 C6 C7 C8 -1.1(13) . . . . ?
C93 N86 C87 C88 -59.0(11) . . . . ?
C93 N86 C91 C92 54.9(12) . . . . ?
C93 N86 C89 C90 177.1(8) . . . . ?
C83 N78 C79 C80 -59.4(10) . . . . ?
C83 N78 C81 C82 176.1(7) . . . . ?
C83 N78 C84 C85 -51.9(10) . . . . ?
C39 C40 C41 C42 -0.2(15) . . . . ?
C39 C44 C43 C42 0.7(17) . . . . ?
N58 Fe1 N59 C10 9.6(6) . . . . ?
N58 Fe1 N59 C18 -175.1(8) . . . . ?
N58 Fe1 N57 C3 -12.3(6) . . . . ?
N58 Fe1 N57 C29 170.5(7) . . . . ?
N58 Fe1 N61 C21 -80.0(9) . . . . ?
N58 Fe1 N61 C20 112.3(8) . . . . ?
N58 C8 C7 C6 178.7(8) . . . . ?
C109 N104 C107 C108 63.4(12) . . . . ?
C109 N104 C105 C106 177.6(10) . . . . ?
C109 N104 C111 C112 -57.3(11) . . . . ?
C29 N57 C3 C4 4.1(15) . . . . ?
C29 N57 C3 C8 -172.2(8) . . . . ?
C10 N59 C18 O68 1.7(13) . . . . ?
C10 N59 C18 N60 -177.4(7) . . . . ?
C10 C12 C13 C14 179.8(8) . . . . ?
C10 C12 C17 C16 -179.9(9) . . . . ?
C55 C50 C48 N66 -44.3(11) . . . . ?
C55 C50 C48 C56 71.5(9) . . . . ?
C55 C50 C48 C49 -172.1(7) . . . . ?
C28 C23 C21 N61 142.0(8) . . . . ?
C28 C23 C21 C22 15.2(12) . . . . ?
C28 C23 C21 C29 -101.3(9) . . . . ?
C28 C23 C24 C25 -0.4(13) . . . . ?
C28 C27 C26 C25 1.5(14) . . . . ?
C84 N78 C79 C80 179.8(8) . . . . ?
C84 N78 C81 C82 -63.4(9) . . . . ?
C84 N78 C83 C113 -53.8(10) . . . . ?
C37 N64 C45 O72 3.1(14) . . . . ?
C37 N64 C45 N65 -178.0(7) . . . . ?
C37 C39 C40 C41 -180.0(9) . . . . ?
C37 C39 C44 C43 179.6(9) . . . . ?
C30 N62 C56 O74 -7.2(15) . . . . ?
C30 N62 C56 C48 174.6(8) . . . . ?
C30 C31 C32 C33 0.6(13) . . . . ?
C30 C35 C34 C33 1.9(12) . . . . ?
C102 N95 C96 C97 60.1(9) . . . . ?
C102 N95 C100 C101 63.7(9) . . . . ?
C102 N95 C98 C99 -169.9(8) . . . . ?
C13 C12 C10 N59 148.8(8) . . . . ?
C13 C12 C10 C11 21.9(13) . . . . ?
C13 C12 C10 C9 -93.0(10) . . . . ?
C13 C12 C17 C16 -2.5(14) . . . . ?
C13 C14 C15 C16 -0.5(15) . . . . ?
C40 C39 C37 N64 153.4(9) . . . . ?
C40 C39 C37 C36 -88.1(10) . . . . ?
C40 C39 C37 C38 26.7(12) . . . . ?
C40 C39 C44 C43 -2.8(15) . . . . ?
C19 N60 C20 O69 -5.9(11) . . . . ?
C19 N60 C20 N61 174.9(7) . . . . ?
C19 N60 C18 O68 8.4(11) . . . . ?
C19 N60 C18 N59 -172.4(8) . . . . ?
C32 C31 C30 N62 -176.8(8) . . . . ?
C32 C31 C30 C35 -0.3(13) . . . . ?
C32 C33 C34 C35 -1.6(13) . . . . ?
C100 N95 C96 C97 -59.5(9) . . . . ?
C100 N95 C102 C103 178.7(8) . . . . ?
C100 N95 C98 C99 -51.8(10) . . . . ?
C52 C51 C50 C55 -1.2(14) . . . . ?
C52 C51 C50 C48 177.1(8) . . . . ?
C52 C53 C54 C55 0.5(14) . . . . ?
C20 N61 C21 C23 -62.0(9) . . . . ?
C20 N61 C21 C22 66.4(10) . . . . ?
C20 N61 C21 C29 -177.4(7) . . . . ?
C20 N60 C18 O68 -163.2(8) . . . . ?
C20 N60 C18 N59 15.9(13) . . . . ?
C107 N104 C109 C110 64.0(10) . . . . ?
C107 N104 C105 C106 -61.5(13) . . . . ?
C107 N104 C111 C112 -178.1(10) . . . . ?
C18 N59 C10 C11 66.4(10) . . . . ?
C18 N59 C10 C12 -62.5(10) . . . . ?
C18 N59 C10 C9 177.9(7) . . . . ?
C18 N60 C20 O69 165.4(8) . . . . ?
C18 N60 C20 N61 -13.8(13) . . . . ?
C50 C51 C52 C53 0.3(15) . . . . ?
C50 C55 C54 C53 -1.4(14) . . . . ?
C48 N66 C47 O73 0.7(12) . . . . ?
C48 N66 C47 N65 -178.9(7) . . . . ?
C7 C6 C5 C4 -0.5(14) . . . . ?
C7 C8 N58 Fe1 175.6(7) . . . . ?
C7 C8 N58 C9 -6.5(14) . . . . ?
C91 N86 C87 C88 179.7(9) . . . . ?
C91 N86 C93 C94 60.2(10) . . . . ?
C91 N86 C89 C90 -62.2(10) . . . . ?
C14 C15 C16 C17 0.5(16) . . . . ?
C41 C42 C43 C44 1.7(17) . . . . ?
C54 C55 C50 C51 1.7(13) . . . . ?
C54 C55 C50 C48 -176.7(8) . . . . ?
C17 C12 C10 N59 -33.9(12) . . . . ?
C17 C12 C10 C11 -160.8(8) . . . . ?
C17 C12 C10 C9 84.4(10) . . . . ?
C17 C12 C13 C14 2.4(13) . . . . ?
C98 N95 C96 C97 179.8(7) . . . . ?
C98 N95 C102 C103 -61.9(10) . . . . ?
C98 N95 C100 C101 -54.9(10) . . . . ?
C89 N86 C87 C88 58.8(10) . . . . ?
C89 N86 C93 C94 -178.9(8) . . . . ?
C89 N86 C91 C92 -63.1(12) . . . . ?
C44 C39 C37 N64 -29.2(12) . . . . ?
C44 C39 C37 C36 89.4(10) . . . . ?
C44 C39 C37 C38 -155.9(8) . . . . ?
C44 C39 C40 C41 2.6(15) . . . . ?
C43 C42 C41 C40 -1.9(16) . . . . ?
C34 C35 C30 N62 176.0(7) . . . . ?
C34 C35 C30 C31 -1.0(13) . . . . ?
C34 C33 C32 C31 0.3(14) . . . . ?
C105 N104 C109 C110 -175.3(8) . . . . ?
C105 N104 C107 C108 -55.0(12) . . . . ?
C105 N104 C111 C112 61.7(11) . . . . ?
C111 N104 C109 C110 -53.7(10) . . . . ?
C111 N104 C107 C108 -175.5(10) . . . . ?
C111 N104 C105 C106 55.8(13) . . . . ?
